data_4130010
loop_
_publ_author_name
'Endres, Alexander H.'
'Schaffroth, Manuel'
'Paulus, Fabian'
'Reiss, Hilmar'
'Wadepohl, Hubert'
'Rominger, Frank'
'Kr\"amer, Roland'
'Bunz, Uwe H. F.'

_publ_section_title
;
 Coronene-Containing N-Heteroarenes: 13 Rings in a Row.
;
_journal_issue 6
_journal_name_full 'Journal of the American Chemical Society'
_journal_page_first 1792
_journal_page_last 1795
_journal_paper_doi 10.1021/jacs.5b12642
_journal_volume 138
_journal_year 2016
_chemical_formula_moiety 'C128 H138 N10 O4 Si4, 6(C H Cl3)'
_chemical_formula_sum 'C134 H144 Cl18 N10 O4 Si4'
_chemical_formula_weight 2709.04
_space_group_crystal_system triclinic
_space_group_IT_number 2
_space_group_name_Hall '-P 1'
_space_group_name_H-M_alt 'P -1'
_symmetry_cell_setting triclinic
_symmetry_Int_Tables_number 2
_symmetry_space_group_name_H-M 'P -1'
_atom_sites_solution_hydrogens geom
_atom_sites_solution_primary iterative
_atom_sites_solution_secondary difmap
_audit_block_code kr_ae3
_audit_creation_date
;
'Tue Jan 20 15:49:11 2015'
;
_audit_creation_method
;
Olex2 1.2
(compiled 2015.09.30 svn.r3233 for OlexSys, GUI svn.r5103)
;
_audit_update_record '01.12.2015 17:53:16 CET UTC+01:00  encif 1.36'
_cell_angle_alpha 87.3478(17)
_cell_angle_beta 88.199(2)
_cell_angle_gamma 86.441(2)
_cell_formula_units_Z 1
_cell_length_a 10.9819(3)
_cell_length_b 14.4594(3)
_cell_length_c 21.1642(5)
_cell_measurement_reflns_used 35931
_cell_measurement_temperature 120(1)
_cell_measurement_theta_max 70.6540
_cell_measurement_theta_min 7.2830
_cell_volume 3349.25(14)
_computing_cell_refinement
;
CrysAlisPro, Agilent Technologies,
Version 1.171.37.35g (release 09-12-2014 CrysAlis171 .NET)
(compiled Dec  9 2014,15:38:47)
;
_computing_data_collection
;
CrysAlisPro, Agilent Technologies,
Version 1.171.37.35g (release 09-12-2014 CrysAlis171 .NET)
(compiled Dec  9 2014,15:38:47)
;
_computing_data_reduction
;
CrysAlisPro, Agilent Technologies,
Version 1.171.37.35g (release 09-12-2014 CrysAlis171 .NET)
(compiled Dec  9 2014,15:38:47)
;
_computing_molecular_graphics 'Olex2 (Dolomanov et al., 2009)'
_computing_publication_material 'encif (Wadepohl, 2009-15); encifer 1.5 (CCDC, 2014)'
_computing_structure_refinement 'ShelXL (Sheldrick, 2015)'
_computing_structure_solution 'SUPERFLIP (Palatinus, 2007-2009)'
_diffrn_ambient_environment 'perfluoro polyether oil / N~2~'
_diffrn_ambient_temperature 120(1)
_diffrn_detector 'CCD plate'
_diffrn_detector_area_resol_mean 7.9621
_diffrn_detector_type Eos
_diffrn_measured_fraction_theta_full 0.980
_diffrn_measured_fraction_theta_max 0.980
_diffrn_measurement_details
;
#__ type_ start__ end____ width___ exp.time_
  1 omega  -64.00   32.00   1.0000    3.0000
omega____ theta____ kappa____ phi______ frames
    -        0.0000  -24.0000  161.0000 96

#__ type_ start__ end____ width___ exp.time_
  2 omega  -31.00   22.00   1.0000    3.0000
omega____ theta____ kappa____ phi______ frames
    -        0.0000   24.0000  -33.0000 53

#__ type_ start__ end____ width___ exp.time_
  3 omega   62.00  123.00   1.0000   10.0000
omega____ theta____ kappa____ phi______ frames
    -       54.0000   24.0000  -33.0000 61

#__ type_ start__ end____ width___ exp.time_
  4 omega   11.00   36.00   1.0000   10.0000
omega____ theta____ kappa____ phi______ frames
    -       54.0000  -24.0000  161.0000 25

#__ type_ start__ end____ width___ exp.time_
  5 omega   41.00   95.00   1.0000   20.0000
omega____ theta____ kappa____ phi______ frames
    -      108.0000  -24.0000  161.0000 54

#__ type_ start__ end____ width___ exp.time_
  6 omega  101.00  126.00   1.0000   20.0000
omega____ theta____ kappa____ phi______ frames
    -      108.0000   24.0000  -33.0000 25

#__ type_ start__ end____ width___ exp.time_
  7 omega  -21.00   69.00   1.0000    3.0000
omega____ theta____ kappa____ phi______ frames
    -        0.0000   57.0000 -180.0000 90

#__ type_ start__ end____ width___ exp.time_
  8 omega  -26.00   17.00   1.0000    3.0000
omega____ theta____ kappa____ phi______ frames
    -        0.0000  -57.0000  120.0000 43

#__ type_ start__ end____ width___ exp.time_
  9 omega   29.00   73.00   1.0000    3.0000
omega____ theta____ kappa____ phi______ frames
    -        0.0000   24.0000  -33.0000 44

#__ type_ start__ end____ width___ exp.time_
 10 omega  -16.00   14.00   1.0000    3.0000
omega____ theta____ kappa____ phi______ frames
    -       14.0000   80.0000    7.6096 30

#__ type_ start__ end____ width___ exp.time_
 11 omega   12.00   39.00   1.0000    3.0000
omega____ theta____ kappa____ phi______ frames
    -       22.0000   80.0000   71.7498 27

#__ type_ start__ end____ width___ exp.time_
 12 omega    3.00   28.00   1.0000   10.0000
omega____ theta____ kappa____ phi______ frames
    -       34.0000   79.0000 -102.6360 25

#__ type_ start__ end____ width___ exp.time_
 13 omega    3.00   28.00   1.0000   10.0000
omega____ theta____ kappa____ phi______ frames
    -       34.0000   79.0000  100.8023 25

#__ type_ start__ end____ width___ exp.time_
 14 omega    7.00   32.00   1.0000   10.0000
omega____ theta____ kappa____ phi______ frames
    -       38.0000   79.0000  165.1962 25

#__ type_ start__ end____ width___ exp.time_
 15 omega   10.00   35.00   1.0000   10.0000
omega____ theta____ kappa____ phi______ frames
    -       42.0000   80.0000  -87.8299 25

#__ type_ start__ end____ width___ exp.time_
 16 omega   10.00   35.00   1.0000   10.0000
omega____ theta____ kappa____ phi______ frames
    -       42.0000   80.0000   14.4485 25

#__ type_ start__ end____ width___ exp.time_
 17 omega   10.00   35.00   1.0000   10.0000
omega____ theta____ kappa____ phi______ frames
    -       42.0000   80.0000   47.8832 25

#__ type_ start__ end____ width___ exp.time_
 18 omega   11.00   42.00   1.0000   10.0000
omega____ theta____ kappa____ phi______ frames
    -       42.0000   79.0000  -43.3152 31

#__ type_ start__ end____ width___ exp.time_
 19 omega   10.00   35.00   1.0000   10.0000
omega____ theta____ kappa____ phi______ frames
    -       42.0000   80.0000  141.2088 25

#__ type_ start__ end____ width___ exp.time_
 20 omega   15.00   40.00   1.0000   10.0000
omega____ theta____ kappa____ phi______ frames
    -       46.0000   78.0000  -84.2038 25

#__ type_ start__ end____ width___ exp.time_
 21 omega   14.00   39.00   1.0000   10.0000
omega____ theta____ kappa____ phi______ frames
    -       46.0000   80.0000 -152.6168 25

#__ type_ start__ end____ width___ exp.time_
 22 omega   15.00   40.00   1.0000   10.0000
omega____ theta____ kappa____ phi______ frames
    -       46.0000   79.0000  125.3328 25

#__ type_ start__ end____ width___ exp.time_
 23 omega   15.00   40.00   1.0000   10.0000
omega____ theta____ kappa____ phi______ frames
    -       46.0000   78.0000  167.4760 25

#__ type_ start__ end____ width___ exp.time_
 24 omega   15.00   40.00   1.0000   10.0000
omega____ theta____ kappa____ phi______ frames
    -       46.0000   78.0000   79.7051 25

#__ type_ start__ end____ width___ exp.time_
 25 omega   18.00   43.00   1.0000   10.0000
omega____ theta____ kappa____ phi______ frames
    -       50.0000   80.0000  122.4212 25

#__ type_ start__ end____ width___ exp.time_
 26 omega   20.00   47.00   1.0000   10.0000
omega____ theta____ kappa____ phi______ frames
    -       50.0000   77.0000   97.6226 27

#__ type_ start__ end____ width___ exp.time_
 27 omega   20.00   47.00   1.0000   10.0000
omega____ theta____ kappa____ phi______ frames
    -       50.0000   77.0000   -7.1947 27

#__ type_ start__ end____ width___ exp.time_
 28 omega   21.00   48.00   1.0000   10.0000
omega____ theta____ kappa____ phi______ frames
    -       50.0000   77.0000   28.8223 27

#__ type_ start__ end____ width___ exp.time_
 29 omega   18.00   43.00   1.0000   10.0000
omega____ theta____ kappa____ phi______ frames
    -       50.0000   80.0000  160.0385 25

#__ type_ start__ end____ width___ exp.time_
 30 omega   25.00   52.00   1.0000   10.0000
omega____ theta____ kappa____ phi______ frames
    -       54.0000   77.0000  -90.0000 27

#__ type_ start__ end____ width___ exp.time_
 31 omega   23.00   48.00   1.0000   10.0000
omega____ theta____ kappa____ phi______ frames
    -       54.0000   78.0000 -112.2525 25

#__ type_ start__ end____ width___ exp.time_
 32 omega   25.00   52.00   1.0000   10.0000
omega____ theta____ kappa____ phi______ frames
    -       54.0000   77.0000  -30.0000 27

#__ type_ start__ end____ width___ exp.time_
 33 omega   24.00   50.00   1.0000   10.0000
omega____ theta____ kappa____ phi______ frames
    -       54.0000   77.0000  139.4657 26

#__ type_ start__ end____ width___ exp.time_
 34 omega   23.00   48.00   1.0000   10.0000
omega____ theta____ kappa____ phi______ frames
    -       54.0000   78.0000 -139.7447 25

#__ type_ start__ end____ width___ exp.time_
 35 omega   28.00   55.00   1.0000   10.0000
omega____ theta____ kappa____ phi______ frames
    -       54.0000   77.0000   90.0000 27

#__ type_ start__ end____ width___ exp.time_
 36 omega  -17.00   85.00   1.0000   10.0000
omega____ theta____ kappa____ phi______ frames
    -       54.0000  -80.0000  -28.4803 102

#__ type_ start__ end____ width___ exp.time_
 37 omega   25.00   50.00   1.0000   10.0000
omega____ theta____ kappa____ phi______ frames
    -       54.0000   77.0000  -60.0000 25

#__ type_ start__ end____ width___ exp.time_
 38 omega   39.00   66.00   1.0000   10.0000
omega____ theta____ kappa____ phi______ frames
    -       54.0000   77.0000  120.0000 27

#__ type_ start__ end____ width___ exp.time_
 39 omega   25.00   50.00   1.0000   10.0000
omega____ theta____ kappa____ phi______ frames
    -       54.0000   77.0000   60.0000 25

#__ type_ start__ end____ width___ exp.time_
 40 omega   25.00   50.00   1.0000   10.0000
omega____ theta____ kappa____ phi______ frames
    -       54.0000   77.0000 -120.0000 25

#__ type_ start__ end____ width___ exp.time_
 41 omega   31.00   56.00   1.0000   10.0000
omega____ theta____ kappa____ phi______ frames
    -       58.0000   74.0000  158.2687 25

#__ type_ start__ end____ width___ exp.time_
 42 omega   30.00   57.00   1.0000   10.0000
omega____ theta____ kappa____ phi______ frames
    -       58.0000   76.0000   20.9118 27

#__ type_ start__ end____ width___ exp.time_
 43 omega   29.00   56.00   1.0000   10.0000
omega____ theta____ kappa____ phi______ frames
    -       58.0000   77.0000 -173.6719 27

#__ type_ start__ end____ width___ exp.time_
 44 omega   29.00   56.00   1.0000   10.0000
omega____ theta____ kappa____ phi______ frames
    -       58.0000   75.0000 -131.3872 27

#__ type_ start__ end____ width___ exp.time_
 45 omega   31.00   58.00   1.0000   10.0000
omega____ theta____ kappa____ phi______ frames
    -       58.0000   73.0000  -34.7809 27

#__ type_ start__ end____ width___ exp.time_
 46 omega   30.00   60.00   1.0000   10.0000
omega____ theta____ kappa____ phi______ frames
    -       58.0000   75.0000  -91.0837 30

#__ type_ start__ end____ width___ exp.time_
 47 omega   29.00   59.00   1.0000   10.0000
omega____ theta____ kappa____ phi______ frames
    -       58.0000   76.0000   -7.6126 30

#__ type_ start__ end____ width___ exp.time_
 48 omega   29.00   58.00   1.0000   10.0000
omega____ theta____ kappa____ phi______ frames
    -       58.0000   76.0000  -54.0927 29

#__ type_ start__ end____ width___ exp.time_
 49 omega   31.00   72.00   1.0000   10.0000
omega____ theta____ kappa____ phi______ frames
    -       58.0000   74.0000  113.7230 41

#__ type_ start__ end____ width___ exp.time_
 50 omega   30.00   56.00   1.0000   10.0000
omega____ theta____ kappa____ phi______ frames
    -       58.0000   76.0000   57.4936 26

#__ type_ start__ end____ width___ exp.time_
 51 omega   32.00   57.00   1.0000   10.0000
omega____ theta____ kappa____ phi______ frames
    -       58.0000   71.0000  -61.7571 25

#__ type_ start__ end____ width___ exp.time_
 52 omega   36.00   63.00   1.0000   10.0000
omega____ theta____ kappa____ phi______ frames
    -       62.0000   70.0000  -70.2890 27

#__ type_ start__ end____ width___ exp.time_
 53 omega   38.00   96.00   1.0000   10.0000
omega____ theta____ kappa____ phi______ frames
    -       62.0000   69.0000 -126.3596 58

#__ type_ start__ end____ width___ exp.time_
 54 omega   33.00   58.00   1.0000   10.0000
omega____ theta____ kappa____ phi______ frames
    -       62.0000   77.0000  169.7111 25

#__ type_ start__ end____ width___ exp.time_
 55 omega   -8.00   80.00   1.0000   10.0000
omega____ theta____ kappa____ phi______ frames
    -       62.0000  -79.0000 -136.3771 88

#__ type_ start__ end____ width___ exp.time_
 56 omega   40.00   72.00   1.0000   10.0000
omega____ theta____ kappa____ phi______ frames
    -       62.0000   65.0000   62.4067 32

#__ type_ start__ end____ width___ exp.time_
 57 omega   36.00   63.00   1.0000   10.0000
omega____ theta____ kappa____ phi______ frames
    -       62.0000   76.0000  -14.0740 27

#__ type_ start__ end____ width___ exp.time_
 58 omega   38.00   65.00   1.0000   10.0000
omega____ theta____ kappa____ phi______ frames
    -       66.0000   73.0000  -26.2071 27

#__ type_ start__ end____ width___ exp.time_
 59 omega  109.00  135.00   1.0000   10.0000
omega____ theta____ kappa____ phi______ frames
    -       66.0000   73.0000  -26.2071 26

#__ type_ start__ end____ width___ exp.time_
 60 omega   39.00   64.00   1.0000   10.0000
omega____ theta____ kappa____ phi______ frames
    -       66.0000   74.0000  135.9246 25

#__ type_ start__ end____ width___ exp.time_
 61 omega   49.00   86.00   1.0000   10.0000
omega____ theta____ kappa____ phi______ frames
    -       70.0000   64.0000   12.9058 37

#__ type_ start__ end____ width___ exp.time_
 62 omega   50.00  105.00   1.0000   10.0000
omega____ theta____ kappa____ phi______ frames
    -       70.0000   60.0000  122.3042 55

#__ type_ start__ end____ width___ exp.time_
 63 omega   46.00  122.00   1.0000   10.0000
omega____ theta____ kappa____ phi______ frames
    -       70.0000   71.0000  -14.9729 76

#__ type_ start__ end____ width___ exp.time_
 64 omega   68.00  102.00   1.0000   10.0000
omega____ theta____ kappa____ phi______ frames
    -       70.0000  -80.0000  -13.4146 34

#__ type_ start__ end____ width___ exp.time_
 65 omega   46.00  103.00   1.0000   10.0000
omega____ theta____ kappa____ phi______ frames
    -       70.0000   69.0000   31.3768 57

#__ type_ start__ end____ width___ exp.time_
 66 omega   45.00   71.00   1.0000   10.0000
omega____ theta____ kappa____ phi______ frames
    -       74.0000   76.0000    8.7817 26

#__ type_ start__ end____ width___ exp.time_
 67 omega   51.00   79.00   1.0000   10.0000
omega____ theta____ kappa____ phi______ frames
    -       74.0000   65.0000   67.7156 28

#__ type_ start__ end____ width___ exp.time_
 68 omega   52.00   78.00   1.0000   10.0000
omega____ theta____ kappa____ phi______ frames
    -       74.0000   63.0000  173.8190 26

#__ type_ start__ end____ width___ exp.time_
 69 omega   11.00   36.00   1.0000   10.0000
omega____ theta____ kappa____ phi______ frames
    -       74.0000  -78.0000  152.1626 25

#__ type_ start__ end____ width___ exp.time_
 70 omega   49.00   76.00   1.0000   10.0000
omega____ theta____ kappa____ phi______ frames
    -       74.0000   69.0000  110.8164 27

#__ type_ start__ end____ width___ exp.time_
 71 omega   47.00   82.00   1.0000   10.0000
omega____ theta____ kappa____ phi______ frames
    -       74.0000   72.0000  132.8352 35

#__ type_ start__ end____ width___ exp.time_
 72 omega   53.00  142.00   1.0000   10.0000
omega____ theta____ kappa____ phi______ frames
    -       74.0000   63.0000 -106.0803 89

#__ type_ start__ end____ width___ exp.time_
 73 omega   54.00   85.00   1.0000   10.0000
omega____ theta____ kappa____ phi______ frames
    -       74.0000   60.0000 -111.7848 31

#__ type_ start__ end____ width___ exp.time_
 74 omega   53.00   80.00   1.0000   10.0000
omega____ theta____ kappa____ phi______ frames
    -       74.0000  -78.0000  152.1626 27

#__ type_ start__ end____ width___ exp.time_
 75 omega   47.00  100.00   1.0000   10.0000
omega____ theta____ kappa____ phi______ frames
    -       74.0000   73.0000 -172.7436 53

#__ type_ start__ end____ width___ exp.time_
 76 omega   49.00  124.00   1.0000   10.0000
omega____ theta____ kappa____ phi______ frames
    -       78.0000   76.0000 -168.8031 75

#__ type_ start__ end____ width___ exp.time_
 77 omega   52.00   78.00   1.0000   10.0000
omega____ theta____ kappa____ phi______ frames
    -       78.0000   70.0000  -55.2766 26

#__ type_ start__ end____ width___ exp.time_
 78 omega   50.00   81.00   1.0000   10.0000
omega____ theta____ kappa____ phi______ frames
    -       78.0000   73.0000  -93.2526 31

#__ type_ start__ end____ width___ exp.time_
 79 omega   50.00   81.00   1.0000   10.0000
omega____ theta____ kappa____ phi______ frames
    -       78.0000   74.0000   16.1258 31

#__ type_ start__ end____ width___ exp.time_
 80 omega   58.00   85.00   1.0000   10.0000
omega____ theta____ kappa____ phi______ frames
    -       78.0000   67.0000 -145.1005 27

#__ type_ start__ end____ width___ exp.time_
 81 omega   50.00   97.00   1.0000   10.0000
omega____ theta____ kappa____ phi______ frames
    -       78.0000   73.0000   67.3553 47

#__ type_ start__ end____ width___ exp.time_
 82 omega   58.00   84.00   1.0000   10.0000
omega____ theta____ kappa____ phi______ frames
    -       78.0000  -80.0000   19.4993 26

#__ type_ start__ end____ width___ exp.time_
 83 omega   49.00   76.00   1.0000   10.0000
omega____ theta____ kappa____ phi______ frames
    -       78.0000  -77.0000  -76.0138 27

#__ type_ start__ end____ width___ exp.time_
 84 omega   12.00   82.00   1.0000   10.0000
omega____ theta____ kappa____ phi______ frames
    -       78.0000  -80.0000  123.0052 70

#__ type_ start__ end____ width___ exp.time_
 85 omega   51.00   77.00   1.0000   10.0000
omega____ theta____ kappa____ phi______ frames
    -       78.0000   73.0000  -44.0687 26

#__ type_ start__ end____ width___ exp.time_
 86 omega   60.00  118.00   1.0000   20.0000
omega____ theta____ kappa____ phi______ frames
    -       82.0000   65.0000   82.3599 58

#__ type_ start__ end____ width___ exp.time_
 87 omega   61.00   87.00   1.0000   20.0000
omega____ theta____ kappa____ phi______ frames
    -       82.0000   55.0000  152.4055 26

#__ type_ start__ end____ width___ exp.time_
 88 omega   59.00   92.00   1.0000   20.0000
omega____ theta____ kappa____ phi______ frames
    -       82.0000   64.0000   45.2226 33

#__ type_ start__ end____ width___ exp.time_
 89 omega   59.00   85.00   1.0000   20.0000
omega____ theta____ kappa____ phi______ frames
    -       82.0000   66.0000  -72.1113 26

#__ type_ start__ end____ width___ exp.time_
 90 omega   61.00  151.00   1.0000   20.0000
omega____ theta____ kappa____ phi______ frames
    -       82.0000   52.0000  -66.8608 90

#__ type_ start__ end____ width___ exp.time_
 91 omega   65.00  127.00   1.0000   20.0000
omega____ theta____ kappa____ phi______ frames
    -       82.0000   53.0000 -142.2200 62

#__ type_ start__ end____ width___ exp.time_
 92 omega   57.00   85.00   1.0000   20.0000
omega____ theta____ kappa____ phi______ frames
    -       86.0000   76.0000   71.5762 28

#__ type_ start__ end____ width___ exp.time_
 93 omega   56.00   82.00   1.0000   20.0000
omega____ theta____ kappa____ phi______ frames
    -       86.0000   77.0000  -17.6067 26

#__ type_ start__ end____ width___ exp.time_
 94 omega   54.00   81.00   1.0000   20.0000
omega____ theta____ kappa____ phi______ frames
    -       86.0000  -79.0000   55.7668 27

#__ type_ start__ end____ width___ exp.time_
 95 omega   58.00   84.00   1.0000   20.0000
omega____ theta____ kappa____ phi______ frames
    -       86.0000   73.0000  172.0530 26

#__ type_ start__ end____ width___ exp.time_
 96 omega   64.00   90.00   1.0000   20.0000
omega____ theta____ kappa____ phi______ frames
    -       86.0000   62.0000  161.2798 26

#__ type_ start__ end____ width___ exp.time_
 97 omega   58.00   87.00   1.0000   20.0000
omega____ theta____ kappa____ phi______ frames
    -       86.0000   73.0000  -68.5973 29

#__ type_ start__ end____ width___ exp.time_
 98 omega   61.00   87.00   1.0000   20.0000
omega____ theta____ kappa____ phi______ frames
    -       86.0000   70.0000   22.2035 26

#__ type_ start__ end____ width___ exp.time_
 99 omega   68.00   98.00   1.0000   20.0000
omega____ theta____ kappa____ phi______ frames
    -       90.0000   61.0000  -30.7035 30

#__ type_ start__ end____ width___ exp.time_
100 omega   69.00  157.00   1.0000   20.0000
omega____ theta____ kappa____ phi______ frames
    -       90.0000   69.0000   -4.4836 88

#__ type_ start__ end____ width___ exp.time_
101 omega   64.00  127.00   1.0000   20.0000
omega____ theta____ kappa____ phi______ frames
    -       90.0000   37.0000 -174.2194 63

#__ type_ start__ end____ width___ exp.time_
102 omega   77.00  106.00   1.0000   20.0000
omega____ theta____ kappa____ phi______ frames
    -       94.0000   57.0000  118.9216 29

#__ type_ start__ end____ width___ exp.time_
103 omega   70.00  102.00   1.0000   20.0000
omega____ theta____ kappa____ phi______ frames
    -       94.0000   68.0000 -135.5506 32

#__ type_ start__ end____ width___ exp.time_
104 omega   71.00  160.00   1.0000   20.0000
omega____ theta____ kappa____ phi______ frames
    -       94.0000   68.0000 -163.7436 89

#__ type_ start__ end____ width___ exp.time_
105 omega   67.00  126.00   1.0000   20.0000
omega____ theta____ kappa____ phi______ frames
    -       94.0000   72.0000 -119.2932 59

#__ type_ start__ end____ width___ exp.time_
106 omega   69.00   95.00   1.0000   20.0000
omega____ theta____ kappa____ phi______ frames
    -       98.0000   76.0000  156.1126 26

#__ type_ start__ end____ width___ exp.time_
107 omega   79.00  106.00   1.0000   20.0000
omega____ theta____ kappa____ phi______ frames
    -       98.0000   62.0000  -25.0220 27

#__ type_ start__ end____ width___ exp.time_
108 omega   69.00  145.00   1.0000   20.0000
omega____ theta____ kappa____ phi______ frames
    -       98.0000   76.0000   58.1942 76

#__ type_ start__ end____ width___ exp.time_
109 omega   72.00  103.00   1.0000   20.0000
omega____ theta____ kappa____ phi______ frames
    -       98.0000   72.0000   93.1978 31

#__ type_ start__ end____ width___ exp.time_
110 omega   75.00  108.00   1.0000   20.0000
omega____ theta____ kappa____ phi______ frames
    -      102.0000   72.0000  167.9601 33

#__ type_ start__ end____ width___ exp.time_
111 omega   88.00  174.00   1.0000   20.0000
omega____ theta____ kappa____ phi______ frames
    -      108.0000   64.0000    0.0000 86

#__ type_ start__ end____ width___ exp.time_
112 omega   86.00  175.00   1.0000   20.0000
omega____ theta____ kappa____ phi______ frames
    -      108.0000   64.0000 -180.0000 89

#__ type_ start__ end____ width___ exp.time_
113 omega   78.00  105.00   1.0000   20.0000
omega____ theta____ kappa____ phi______ frames
    -      108.0000   77.0000  -60.0000 27

#__ type_ start__ end____ width___ exp.time_
114 omega   78.00  105.00   1.0000   20.0000
omega____ theta____ kappa____ phi______ frames
    -      108.0000   77.0000   60.0000 27

#__ type_ start__ end____ width___ exp.time_
115 omega   37.00  139.00   1.0000   20.0000
omega____ theta____ kappa____ phi______ frames
    -      108.0000  -80.0000   98.4497 102

#__ type_ start__ end____ width___ exp.time_
116 omega   85.00  175.00   1.0000   20.0000
omega____ theta____ kappa____ phi______ frames
    -      108.0000   64.0000   90.0000 90

#__ type_ start__ end____ width___ exp.time_
117 omega   86.00  174.00   1.0000   20.0000
omega____ theta____ kappa____ phi______ frames
    -      108.0000   64.0000  -60.0000 88

#__ type_ start__ end____ width___ exp.time_
118 omega   80.00  176.00   1.0000   20.0000
omega____ theta____ kappa____ phi______ frames
    -      108.0000   73.0000 -121.5196 96

#__ type_ start__ end____ width___ exp.time_
119 omega   86.00  174.00   1.0000   20.0000
omega____ theta____ kappa____ phi______ frames
    -      108.0000   64.0000 -150.0000 88

#__ type_ start__ end____ width___ exp.time_
120 omega   80.00  105.00   1.0000   20.0000
omega____ theta____ kappa____ phi______ frames
    -      108.0000   76.0000   91.7227 25

#__ type_ start__ end____ width___ exp.time_
121 omega   43.00  103.00   1.0000   20.0000
omega____ theta____ kappa____ phi______ frames
    -      108.0000  -80.0000  -78.2116 60

#__ type_ start__ end____ width___ exp.time_
122 omega   79.00  104.00   1.0000   20.0000
omega____ theta____ kappa____ phi______ frames
    -      108.0000  -77.0000   30.0000 25

#__ type_ start__ end____ width___ exp.time_
123 omega   78.00  104.00   1.0000   20.0000
omega____ theta____ kappa____ phi______ frames
    -      108.0000   77.0000    0.0000 26

#__ type_ start__ end____ width___ exp.time_
124 omega   74.00  101.00   1.0000   20.0000
omega____ theta____ kappa____ phi______ frames
    -      108.0000  -79.0000 -160.3046 27

#__ type_ start__ end____ width___ exp.time_
125 omega   38.00   73.00   1.0000   20.0000
omega____ theta____ kappa____ phi______ frames
    -      108.0000  -77.0000   30.0000 35

#__ type_ start__ end____ width___ exp.time_
126 omega  153.00  178.00   1.0000   20.0000
omega____ theta____ kappa____ phi______ frames
    -      108.0000   77.0000  -30.0000 25

#__ type_ start__ end____ width___ exp.time_
127 omega   78.00  104.00   1.0000   20.0000
omega____ theta____ kappa____ phi______ frames
    -      108.0000   77.0000  -30.0000 26

#__ type_ start__ end____ width___ exp.time_
128 omega   85.00  112.00   1.0000   20.0000
omega____ theta____ kappa____ phi______ frames
    -      108.0000   64.0000   30.0000 27

#__ type_ start__ end____ width___ exp.time_
129 omega   86.00  173.00   1.0000   20.0000
omega____ theta____ kappa____ phi______ frames
    -      108.0000   64.0000  -30.0000 87

#__ type_ start__ end____ width___ exp.time_
130 omega   92.00  140.00   1.0000   20.0000
omega____ theta____ kappa____ phi______ frames
    -      108.0000  -80.0000  -45.8943 48

#__ type_ start__ end____ width___ exp.time_
131 omega  142.00  174.00   1.0000   20.0000
omega____ theta____ kappa____ phi______ frames
    -      108.0000   64.0000  -90.0000 32

#__ type_ start__ end____ width___ exp.time_
132 omega   86.00  174.00   1.0000   20.0000
omega____ theta____ kappa____ phi______ frames
    -      108.0000   64.0000   60.0000 88

#__ type_ start__ end____ width___ exp.time_
133 omega   86.00  111.00   1.0000   20.0000
omega____ theta____ kappa____ phi______ frames
    -      108.0000   64.0000  -90.0000 25

#__ type_ start__ end____ width___ exp.time_
134 omega   59.00  122.00   1.0000   20.0000
omega____ theta____ kappa____ phi______ frames
    -      108.0000  -80.0000  -16.6038 63

#__ type_ start__ end____ width___ exp.time_
135 omega   46.00   73.00   1.0000   20.0000
omega____ theta____ kappa____ phi______ frames
    -      108.0000  -80.0000  -45.8943 27

#__ type_ start__ end____ width___ exp.time_
136 omega   85.00  163.00   1.0000   20.0000
omega____ theta____ kappa____ phi______ frames
    -      108.0000   38.0000   60.0000 78

#__ type_ start__ end____ width___ exp.time_
137 omega   79.00  104.00   1.0000   20.0000
omega____ theta____ kappa____ phi______ frames
    -      108.0000   77.0000 -180.0000 25

#__ type_ start__ end____ width___ exp.time_
138 omega   70.00  104.00   1.0000   20.0000
omega____ theta____ kappa____ phi______ frames
    -      108.0000  -79.0000  167.5484 34

#__ type_ start__ end____ width___ exp.time_
139 omega   38.00  140.00   1.0000   20.0000
omega____ theta____ kappa____ phi______ frames
    -      108.0000  -80.0000 -116.1380 102

#__ type_ start__ end____ width___ exp.time_
140 omega   78.00  105.00   1.0000   20.0000
omega____ theta____ kappa____ phi______ frames
    -      108.0000   77.0000 -120.0000 27

#__ type_ start__ end____ width___ exp.time_
141 omega  142.00  169.00   1.0000   20.0000
omega____ theta____ kappa____ phi______ frames
    -      108.0000   77.0000 -150.0000 27

#__ type_ start__ end____ width___ exp.time_
142 omega   39.00   64.00   1.0000   20.0000
omega____ theta____ kappa____ phi______ frames
    -      108.0000  -79.0000  167.5484 25

#__ type_ start__ end____ width___ exp.time_
143 omega   79.00  106.00   1.0000   20.0000
omega____ theta____ kappa____ phi______ frames
    -      108.0000   77.0000 -150.0000 27

#__ type_ start__ end____ width___ exp.time_
144 omega  153.00  178.00   1.0000   20.0000
omega____ theta____ kappa____ phi______ frames
    -      108.0000   77.0000  -90.0000 25

#__ type_ start__ end____ width___ exp.time_
145 omega   66.00   93.00   1.0000   20.0000
omega____ theta____ kappa____ phi______ frames
    -      108.0000  -78.0000   63.3336 27

#__ type_ start__ end____ width___ exp.time_
146 omega   78.00  105.00   1.0000   20.0000
omega____ theta____ kappa____ phi______ frames
    -      108.0000   77.0000  -90.0000 27

#__ type_ start__ end____ width___ exp.time_
147 omega  142.00  169.00   1.0000   20.0000
omega____ theta____ kappa____ phi______ frames
    -      108.0000   77.0000  150.0000 27

#__ type_ start__ end____ width___ exp.time_
148 omega   86.00  174.00   1.0000   20.0000
omega____ theta____ kappa____ phi______ frames
    -      108.0000   64.0000  150.0000 88

#__ type_ start__ end____ width___ exp.time_
149 omega   78.00  105.00   1.0000   20.0000
omega____ theta____ kappa____ phi______ frames
    -      108.0000   77.0000  150.0000 27

#__ type_ start__ end____ width___ exp.time_
150 omega   78.00  105.00   1.0000   20.0000
omega____ theta____ kappa____ phi______ frames
    -      108.0000   77.0000  120.0000 27

#__ type_ start__ end____ width___ exp.time_
151 omega   78.00  104.00   1.0000   20.0000
omega____ theta____ kappa____ phi______ frames
    -      108.0000   77.0000   30.0000 26

#__ type_ start__ end____ width___ exp.time_
152 omega   82.00  156.00   1.0000   20.0000
omega____ theta____ kappa____ phi______ frames
    -      108.0000   38.0000  -60.0000 74

#__ type_ start__ end____ width___ exp.time_
153 omega   87.00  114.00   1.0000   20.0000
omega____ theta____ kappa____ phi______ frames
    -      108.0000   54.0000  -82.6837 27

#__ type_ start__ end____ width___ exp.time_
154 omega   86.00  175.00   1.0000   20.0000
omega____ theta____ kappa____ phi______ frames
    -      108.0000   64.0000  120.0000 89

#__ type_ start__ end____ width___ exp.time_
155 omega  -26.00   72.00   1.0000    3.0000
omega____ theta____ kappa____ phi______ frames
    -        0.0000   38.0000  120.0000 98

#__ type_ start__ end____ width___ exp.time_
156 omega  -21.00   69.00   1.0000    3.0000
omega____ theta____ kappa____ phi______ frames
    -        0.0000   57.0000   30.0000 90

#__ type_ start__ end____ width___ exp.time_
157 omega  -21.00   69.00   1.0000    3.0000
omega____ theta____ kappa____ phi______ frames
    -        0.0000   57.0000 -120.0000 90

#__ type_ start__ end____ width___ exp.time_
158 omega  -21.00   69.00   1.0000    3.0000
omega____ theta____ kappa____ phi______ frames
    -        0.0000   57.0000  -30.0000 90

#__ type_ start__ end____ width___ exp.time_
159 omega   -3.00   96.00   1.0000    3.0000
omega____ theta____ kappa____ phi______ frames
    -       26.0000   76.0000   29.1062 99

#__ type_ start__ end____ width___ exp.time_
160 omega   -3.00   96.00   1.0000    3.0000
omega____ theta____ kappa____ phi______ frames
    -       26.0000   76.0000  -91.2826 99

#__ type_ start__ end____ width___ exp.time_
161 omega   -4.00   96.00   1.0000    3.0000
omega____ theta____ kappa____ phi______ frames
    -       26.0000   77.0000  176.6952 100

#__ type_ start__ end____ width___ exp.time_
162 omega   11.00   47.00   1.0000   10.0000
omega____ theta____ kappa____ phi______ frames
    -       42.0000   79.0000  -43.3152 36

#__ type_ start__ end____ width___ exp.time_
163 omega   10.00   46.00   1.0000   10.0000
omega____ theta____ kappa____ phi______ frames
    -       42.0000   80.0000  -87.8299 36

#__ type_ start__ end____ width___ exp.time_
164 omega   15.00   47.00   1.0000   10.0000
omega____ theta____ kappa____ phi______ frames
    -       46.0000   79.0000  125.3328 32

#__ type_ start__ end____ width___ exp.time_
165 omega   15.00   49.00   1.0000   10.0000
omega____ theta____ kappa____ phi______ frames
    -       46.0000   78.0000  -84.2038 34

#__ type_ start__ end____ width___ exp.time_
166 omega   15.00   49.00   1.0000   10.0000
omega____ theta____ kappa____ phi______ frames
    -       46.0000   78.0000  -16.7474 34

#__ type_ start__ end____ width___ exp.time_
167 omega   14.00   46.00   1.0000   10.0000
omega____ theta____ kappa____ phi______ frames
    -       46.0000   80.0000 -152.6168 32

#__ type_ start__ end____ width___ exp.time_
168 omega   18.00   46.00   1.0000   10.0000
omega____ theta____ kappa____ phi______ frames
    -       50.0000   80.0000  160.0385 28

#__ type_ start__ end____ width___ exp.time_
169 omega  -18.00   80.00   1.0000   10.0000
omega____ theta____ kappa____ phi______ frames
    -       54.0000  -38.0000    0.0000 98

#__ type_ start__ end____ width___ exp.time_
170 omega  -15.00   75.00   1.0000   10.0000
omega____ theta____ kappa____ phi______ frames
    -       54.0000  -57.0000 -180.0000 90

#__ type_ start__ end____ width___ exp.time_
171 omega   30.00  127.00   1.0000   10.0000
omega____ theta____ kappa____ phi______ frames
    -       58.0000   73.0000  -34.7809 97

#__ type_ start__ end____ width___ exp.time_
172 omega   29.00  128.00   1.0000   10.0000
omega____ theta____ kappa____ phi______ frames
    -       58.0000   76.0000   57.4936 99

#__ type_ start__ end____ width___ exp.time_
173 omega   29.00  128.00   1.0000   10.0000
omega____ theta____ kappa____ phi______ frames
    -       58.0000   75.0000  -91.0837 99

#__ type_ start__ end____ width___ exp.time_
174 omega   30.00  128.00   1.0000   10.0000
omega____ theta____ kappa____ phi______ frames
    -       58.0000   74.0000  113.7230 98

#__ type_ start__ end____ width___ exp.time_
175 omega   -9.00   93.00   1.0000   10.0000
omega____ theta____ kappa____ phi______ frames
    -       62.0000  -79.0000 -136.3771 102

#__ type_ start__ end____ width___ exp.time_
176 omega   32.00  132.00   1.0000   10.0000
omega____ theta____ kappa____ phi______ frames
    -       62.0000   77.0000  169.7111 100

#__ type_ start__ end____ width___ exp.time_
177 omega   36.00  131.00   1.0000   10.0000
omega____ theta____ kappa____ phi______ frames
    -       62.0000   70.0000  -70.2890 95

#__ type_ start__ end____ width___ exp.time_
178 omega   38.00  135.00   1.0000   10.0000
omega____ theta____ kappa____ phi______ frames
    -       66.0000   73.0000  -26.2071 97

#__ type_ start__ end____ width___ exp.time_
179 omega   45.00  135.00   1.0000   10.0000
omega____ theta____ kappa____ phi______ frames
    -       66.0000   55.0000  121.7182 90

#__ type_ start__ end____ width___ exp.time_
180 omega   38.00  136.00   1.0000   10.0000
omega____ theta____ kappa____ phi______ frames
    -       66.0000   74.0000  135.9246 98

#__ type_ start__ end____ width___ exp.time_
181 omega   -1.00  102.00   1.0000   10.0000
omega____ theta____ kappa____ phi______ frames
    -       70.0000  -80.0000  -13.4146 103

#__ type_ start__ end____ width___ exp.time_
182 omega   47.00  137.00   1.0000   10.0000
omega____ theta____ kappa____ phi______ frames
    -       70.0000   64.0000   12.9058 90

#__ type_ start__ end____ width___ exp.time_
183 omega   43.00  139.00   1.0000   10.0000
omega____ theta____ kappa____ phi______ frames
    -       70.0000   71.0000  -14.9729 96

#__ type_ start__ end____ width___ exp.time_
184 omega   45.00  138.00   1.0000   10.0000
omega____ theta____ kappa____ phi______ frames
    -       70.0000   69.0000   31.3768 93

#__ type_ start__ end____ width___ exp.time_
185 omega   49.00   99.00   1.0000   10.0000
omega____ theta____ kappa____ phi______ frames
    -       70.0000   58.0000   91.3616 50

#__ type_ start__ end____ width___ exp.time_
186 omega   53.00  142.00   1.0000   10.0000
omega____ theta____ kappa____ phi______ frames
    -       74.0000   60.0000 -111.7848 89

#__ type_ start__ end____ width___ exp.time_
187 omega   45.00  144.00   1.0000   10.0000
omega____ theta____ kappa____ phi______ frames
    -       74.0000   76.0000    8.7817 99

#__ type_ start__ end____ width___ exp.time_
188 omega   52.00  142.00   1.0000   10.0000
omega____ theta____ kappa____ phi______ frames
    -       74.0000   63.0000  173.8190 90

#__ type_ start__ end____ width___ exp.time_
189 omega   46.00  143.00   1.0000   10.0000
omega____ theta____ kappa____ phi______ frames
    -       74.0000   73.0000 -172.7436 97

#__ type_ start__ end____ width___ exp.time_
190 omega   47.00  143.00   1.0000   10.0000
omega____ theta____ kappa____ phi______ frames
    -       74.0000   72.0000  132.8352 96

#__ type_ start__ end____ width___ exp.time_
191 omega   52.00  144.00   1.0000   10.0000
omega____ theta____ kappa____ phi______ frames
    -       74.0000   50.0000    8.0499 92

#__ type_ start__ end____ width___ exp.time_
192 omega   49.00  142.00   1.0000   10.0000
omega____ theta____ kappa____ phi______ frames
    -       74.0000   69.0000  110.8164 93

#__ type_ start__ end____ width___ exp.time_
193 omega    4.00  105.00   1.0000   10.0000
omega____ theta____ kappa____ phi______ frames
    -       74.0000  -78.0000  152.1626 101

#__ type_ start__ end____ width___ exp.time_
194 omega   52.00  142.00   1.0000   10.0000
omega____ theta____ kappa____ phi______ frames
    -       74.0000   63.0000 -106.0803 90

#__ type_ start__ end____ width___ exp.time_
195 omega    7.00  110.00   1.0000   10.0000
omega____ theta____ kappa____ phi______ frames
    -       78.0000  -80.0000   19.4993 103

#__ type_ start__ end____ width___ exp.time_
196 omega   50.00  147.00   1.0000   10.0000
omega____ theta____ kappa____ phi______ frames
    -       78.0000   73.0000  -93.2526 97

#__ type_ start__ end____ width___ exp.time_
197 omega    8.00  108.00   1.0000   10.0000
omega____ theta____ kappa____ phi______ frames
    -       78.0000  -77.0000  -76.0138 100

#__ type_ start__ end____ width___ exp.time_
198 omega   50.00  147.00   1.0000   10.0000
omega____ theta____ kappa____ phi______ frames
    -       78.0000   73.0000  -44.0687 97

#__ type_ start__ end____ width___ exp.time_
199 omega   52.00  147.00   1.0000   10.0000
omega____ theta____ kappa____ phi______ frames
    -       78.0000   70.0000  -55.2766 95

#__ type_ start__ end____ width___ exp.time_
200 omega    7.00  110.00   1.0000   10.0000
omega____ theta____ kappa____ phi______ frames
    -       78.0000  -80.0000  123.0052 103

#__ type_ start__ end____ width___ exp.time_
201 omega   50.00  147.00   1.0000   10.0000
omega____ theta____ kappa____ phi______ frames
    -       78.0000   73.0000   67.3553 97

#__ type_ start__ end____ width___ exp.time_
202 omega   49.00  148.00   1.0000   10.0000
omega____ theta____ kappa____ phi______ frames
    -       78.0000   76.0000 -168.8031 99

#__ type_ start__ end____ width___ exp.time_
203 omega   54.00  146.00   1.0000   10.0000
omega____ theta____ kappa____ phi______ frames
    -       78.0000   67.0000 -145.1005 92

#__ type_ start__ end____ width___ exp.time_
204 omega   57.00  148.00   1.0000   10.0000
omega____ theta____ kappa____ phi______ frames
    -       78.0000   52.0000   58.5945 91

#__ type_ start__ end____ width___ exp.time_
205 omega   50.00  148.00   1.0000   10.0000
omega____ theta____ kappa____ phi______ frames
    -       78.0000   74.0000   16.1258 98

;
_diffrn_measurement_device 'four-circle diffractometer'
_diffrn_measurement_device_type 'Agilent SuperNova, Dual, Cu at zero, Eos'
_diffrn_measurement_method '\w scans'
_diffrn_measurement_specimen_support 'polyimid foil'
_diffrn_orient_matrix_UB_11 0.1383501000
_diffrn_orient_matrix_UB_12 -0.0009344000
_diffrn_orient_matrix_UB_13 0.0102290000
_diffrn_orient_matrix_UB_21 -0.0147022000
_diffrn_orient_matrix_UB_22 0.1011055000
_diffrn_orient_matrix_UB_23 0.0203468000
_diffrn_orient_matrix_UB_31 -0.0203548000
_diffrn_orient_matrix_UB_32 -0.0345660000
_diffrn_orient_matrix_UB_33 0.0692504000
_diffrn_radiation_monochromator mirror
_diffrn_radiation_probe x-ray
_diffrn_radiation_type 'Cu K\a'
_diffrn_radiation_wavelength 1.54184
_diffrn_reflns_av_R_equivalents 0.068
_diffrn_reflns_av_unetI/netI 0.0450
_diffrn_reflns_Laue_measured_fraction_full 0.980
_diffrn_reflns_Laue_measured_fraction_max 0.980
_diffrn_reflns_limit_h_max 13
_diffrn_reflns_limit_h_min -13
_diffrn_reflns_limit_k_max 17
_diffrn_reflns_limit_k_min -17
_diffrn_reflns_limit_l_max 25
_diffrn_reflns_limit_l_min -23
_diffrn_reflns_number 146427
_diffrn_reflns_point_group_measured_fraction_full 0.980
_diffrn_reflns_point_group_measured_fraction_max 0.980
_diffrn_reflns_theta_full 67.026
_diffrn_reflns_theta_max 67.026
_diffrn_reflns_theta_min 3.634
_diffrn_source 'microfocus X-Ray tube'
_diffrn_source_type 'Agilent SuperNova (Cu) X-ray Source'
_exptl_absorpt_coefficient_mu 4.159
_exptl_absorpt_correction_T_max 0.929
_exptl_absorpt_correction_T_min 0.701
_exptl_absorpt_correction_type gaussian
_exptl_absorpt_process_details
;
CrysAlisPro, Agilent Technologies,
Version 1.171.37.35g (release 09-12-2014 CrysAlis171 .NET)
(compiled Dec  9 2014,15:38:47)
Numerical absorption correction based on gaussian integration over
			a multifaceted crystal model
Empirical absorption correction using spherical harmonics,
 implemented in SCALE3 ABSPACK scaling algorithm.
;
_exptl_crystal_colour orange
_exptl_crystal_colour_primary orange
_exptl_crystal_density_diffrn 1.343
_exptl_crystal_description plate
_exptl_crystal_F_000 1412
_exptl_crystal_size_max 0.109
_exptl_crystal_size_mid 0.062
_exptl_crystal_size_min 0.039
_refine_diff_density_max 2.871
_refine_diff_density_min -0.926
_refine_diff_density_rms 0.096
_refine_ls_extinction_method none
_refine_ls_goodness_of_fit_ref 1.032
_refine_ls_hydrogen_treatment constr
_refine_ls_matrix_type full
_refine_ls_number_parameters 783
_refine_ls_number_reflns 17880
_refine_ls_number_restraints 18
_refine_ls_restrained_S_all 1.032
_refine_ls_R_factor_all 0.0962
_refine_ls_R_factor_gt 0.0735
_refine_ls_shift/su_max 0.000
_refine_ls_shift/su_mean 0.000
_refine_ls_structure_factor_coef Fsqd
_refine_ls_weighting_details 'w=1/[\s^2^(Fo^2^)+(0.1199P)^2^+5.4939P] where P=(Fo^2^+2Fc^2^)/3'
_refine_ls_weighting_scheme calc
_refine_ls_wR_factor_gt 0.2041
_refine_ls_wR_factor_ref 0.2153
_reflns_Friedel_coverage 0.000
_reflns_number_gt 13093
_reflns_number_total 17880
_reflns_threshold_expression 'I > 2\s(I)'
_cod_data_source_file ja5b12642_si_002.cif
_cod_data_source_block kr_ae3_5
_cod_original_cell_volume 3349.27(14)
_cod_database_code 4130010
_audit_block_refno 2325
_audit_block_usercomment 'RK_AE413a, orange plate'
_chemical_oxdiff_formula 'C134 H144 Cl18 N10 O4 Si4'
_chemical_oxdiff_usercomment 'RK_AE413a, orange plate'
_shelx_space_group_comment
;
The symmetry employed for this shelxl refinement is uniquely defined
by the following loop, which should always be used as a source of
symmetry information in preference to the above space-group names.
They are only intended as comments.
;
_shelx_estimated_absorpt_t_max 0.681
_shelx_estimated_absorpt_t_min 0.681
_diffrn_oxdiff_twin_integration_method simultaneous
_shelxl_version_number 2014/7
_olex2_refinement_description
;
1. Twinned data refinement
 Scales: 0.737(3) 0.263(3)
2. Fixed Uiso
 At 1.2 times of:
  All C(H) groups, All N(H) groups
 At 1.5 times of:
  All C(H,H,H) groups
3. Same fragment restrains
{Cl1, Cl2, Cl3, C301} sigma for 1-2: 0.02, 1-3: 0.04
as
{Cl4, Cl5, Cl6, C302}
{Cl1, Cl2, Cl3, C301} sigma for 1-2: 0.02, 1-3: 0.04
as
{Cl7, Cl8, Cl9, C303}
4.a Ternary CH refined with riding coordinates:
 C52(H52), C53(H53), C90(H90), C91(H91), C92(H92), C99(H99), C100(H100),
 C101(H101), C301(H301), C302(H302), C303(H303)
4.b Aromatic/amide H refined with riding coordinates:
 N66(H66), N67(H67), C2(H2), C15(H15), C36(H36), C37(H37), C38(H38),
 C138(H138), C139(H139), C142(H142), C143(H143), C144(H144), C145(H145)
4.c Idealised Me refined as rotating group:
 C0AA(H0AA,H0AB,H0AC), C54(H54A,H54B,H54C), C55(H55A,H55B,H55C), C56(H56A,H56B,
 H56C), C93(H93A,H93B,H93C), C94(H94A,H94B,H94C), C95(H95A,H95B,H95C), C96(H96A,
 H96B,H96C), C97(H97A,H97B,H97C), C98(H98A,H98B,H98C), C102(H10A,H10B,H10C),
 C103(H10D,H10E,H10F), C104(H10G,H10H,H10I), C105(H10J,H10K,H10L), C106(H10M,
 H10N,H10O), C107(H10P,H10Q,H10R)
;
_olex2_submission_special_instructions 'No special instructions were received'
_cell_oxdiff_length_a 10.9819(3)
_cell_oxdiff_length_b 14.4594(3)
_cell_oxdiff_length_c 21.1642(5)
_cell_oxdiff_angle_alpha 87.3478(17)
_cell_oxdiff_angle_beta 88.199(2)
_cell_oxdiff_angle_gamma 86.441(2)
_cell_oxdiff_volume 3349.27(14)
_cell_oxdiff_measurement_reflns_used 35931
_cell_oxdiff_twin_number 2

loop_
_symmetry_equiv_pos_as_xyz
'x, y, z'
'-x, -y, -z'

loop_
_atom_site_label
_atom_site_type_symbol
_atom_site_fract_x
_atom_site_fract_y
_atom_site_fract_z
_atom_site_U_iso_or_equiv
_atom_site_adp_type
_atom_site_occupancy
_atom_site_site_symmetry_order
_atom_site_calc_flag
_atom_site_refinement_flags_posn
Si88 Si 0.09331(11) 0.61787(8) 0.18129(6) 0.0215(3) Uani 1 1 d .
Si89 Si 0.45054(11) 0.57141(8) -0.32990(5) 0.0212(3) Uani 1 1 d .
O28 O 0.2997(3) 0.1828(2) 0.23849(14) 0.0271(7) Uani 1 1 d .
O29 O 0.3785(3) -0.12636(19) 0.27340(14) 0.0254(7) Uani 1 1 d .
N33 N 0.3491(3) 0.0293(2) 0.25645(16) 0.0172(7) Uani 1 1 d .
N62 N 0.3749(3) 0.3377(2) 0.02828(16) 0.0170(7) Uani 1 1 d .
N63 N 0.4585(3) 0.3265(2) -0.09890(16) 0.0178(7) Uani 1 1 d .
N66 N 0.3395(3) 0.4954(2) 0.01136(16) 0.0199(8) Uani 1 1 d .
H66 H 0.3157 0.4988 0.0513 0.024 Uiso 1 1 calc R
N67 N 0.4185(3) 0.4857(2) -0.11208(16) 0.0204(8) Uani 1 1 d .
H67 H 0.4450 0.4825 -0.1516 0.024 Uiso 1 1 calc R
C0AA C 0.0398(5) -0.0321(4) 0.3470(3) 0.0473(14) Uani 1 1 d .
H0AA H 0.0909 -0.0893 0.3411 0.071 Uiso 1 1 calc GR
H0AB H -0.0350 -0.0340 0.3231 0.071 Uiso 1 1 calc GR
H0AC H 0.0185 -0.0266 0.3920 0.071 Uiso 1 1 calc GR
C1 C 0.3752(4) 0.1007(3) 0.14978(19) 0.0166(8) Uani 1 1 d .
C2 C 0.3757(4) 0.1795(3) 0.11006(19) 0.0170(9) Uani 1 1 d .
H2 H 0.3489 0.2379 0.1259 0.020 Uiso 1 1 calc R
C3 C 0.4156(4) 0.1739(3) 0.04659(19) 0.0166(9) Uani 1 1 d .
C4 C 0.4157(4) 0.2551(3) 0.00414(19) 0.0170(9) Uani 1 1 d .
C5 C 0.4575(4) 0.2494(3) -0.05840(19) 0.0168(9) Uani 1 1 d .
C14 C 0.4976(4) -0.1610(3) 0.08254(19) 0.0171(9) Uani 1 1 d .
C15 C 0.4555(4) -0.1531(3) 0.14547(19) 0.0172(9) Uani 1 1 d .
H15 H 0.4547 -0.2070 0.1729 0.021 Uiso 1 1 calc R
C16 C 0.4153(4) -0.0683(3) 0.16814(19) 0.0168(8) Uani 1 1 d .
C17 C 0.4153(4) 0.0129(3) 0.12736(19) 0.0162(8) Uani 1 1 d .
C18 C 0.4568(4) 0.0064(3) 0.06365(19) 0.0154(8) Uani 1 1 d .
C19 C 0.4579(4) 0.0876(3) 0.02286(19) 0.0158(8) Uani 1 1 d .
C20 C 0.5005(4) 0.0814(3) -0.04113(19) 0.0165(8) Uani 1 1 d .
C24 C 0.3378(4) 0.1096(3) 0.2168(2) 0.0192(9) Uani 1 1 d .
C25 C 0.3798(4) -0.0608(3) 0.2358(2) 0.0203(9) Uani 1 1 d .
C34 C 0.3432(4) 0.0414(3) 0.32449(19) 0.0181(9) Uani 1 1 d .
C35 C 0.4535(4) 0.0428(3) 0.3552(2) 0.0210(9) Uani 1 1 d .
C36 C 0.4475(4) 0.0563(3) 0.4205(2) 0.0241(10) Uani 1 1 d .
H36 H 0.5210 0.0564 0.4430 0.029 Uiso 1 1 calc R
C37 C 0.3385(4) 0.0692(3) 0.4524(2) 0.0282(10) Uani 1 1 d .
H37 H 0.3369 0.0791 0.4965 0.034 Uiso 1 1 calc R
C38 C 0.2302(5) 0.0679(3) 0.4209(2) 0.0272(10) Uani 1 1 d .
H38 H 0.1549 0.0766 0.4438 0.033 Uiso 1 1 calc R
C39 C 0.2296(4) 0.0539(3) 0.3559(2) 0.0211(9) Uani 1 1 d .
C52 C 0.1098(4) 0.0513(3) 0.3232(2) 0.0291(10) Uani 1 1 d .
H52 H 0.1282 0.0451 0.2770 0.035 Uiso 1 1 calc R
C53 C 0.5770(4) 0.0307(3) 0.3211(2) 0.0232(9) Uani 1 1 d .
H53 H 0.5611 0.0259 0.2751 0.028 Uiso 1 1 calc R
C54 C 0.6466(5) -0.0595(4) 0.3428(3) 0.0443(14) Uani 1 1 d .
H54A H 0.7197 -0.0697 0.3157 0.066 Uiso 1 1 calc GR
H54B H 0.5940 -0.1114 0.3399 0.066 Uiso 1 1 calc GR
H54C H 0.6705 -0.0552 0.3867 0.066 Uiso 1 1 calc GR
C55 C 0.6512(5) 0.1148(4) 0.3270(3) 0.0387(12) Uani 1 1 d .
H55A H 0.6069 0.1698 0.3083 0.058 Uiso 1 1 calc GR
H55B H 0.7302 0.1049 0.3047 0.058 Uiso 1 1 calc GR
H55C H 0.6645 0.1241 0.3718 0.058 Uiso 1 1 calc GR
C56 C 0.0319(5) 0.1412(4) 0.3313(3) 0.0456(14) Uani 1 1 d .
H56A H 0.0019 0.1442 0.3753 0.068 Uiso 1 1 calc GR
H56B H -0.0376 0.1430 0.3032 0.068 Uiso 1 1 calc GR
H56C H 0.0812 0.1942 0.3206 0.068 Uiso 1 1 calc GR
C64 C 0.4200(4) 0.4054(3) -0.07504(19) 0.0172(9) Uani 1 1 d .
C65 C 0.3782(4) 0.4104(3) -0.01032(19) 0.0178(9) Uani 1 1 d .
C68 C 0.3775(4) 0.5718(3) -0.09073(19) 0.0175(9) Uani 1 1 d .
C69 C 0.3358(4) 0.5764(3) -0.02650(19) 0.0171(9) Uani 1 1 d .
C70 C 0.2902(4) 0.6588(3) -0.00241(19) 0.0178(9) Uani 1 1 d .
C71 C 0.3735(4) 0.6503(3) -0.1306(2) 0.0182(9) Uani 1 1 d .
C72 C 0.4061(4) 0.6386(3) -0.1956(2) 0.0195(9) Uani 1 1 d .
C73 C 0.4301(4) 0.6159(3) -0.2491(2) 0.0207(9) Uani 1 1 d .
C74 C 0.2399(4) 0.6556(3) 0.0607(2) 0.0192(9) Uani 1 1 d .
C75 C 0.1946(4) 0.6420(3) 0.1125(2) 0.0216(9) Uani 1 1 d .
C90 C 0.3327(4) 0.6350(3) -0.3812(2) 0.0281(10) Uani 1 1 d .
H90 H 0.3680 0.6946 -0.3960 0.034 Uiso 1 1 calc R
C91 C 0.6105(4) 0.5927(3) -0.3582(2) 0.0272(10) Uani 1 1 d .
H91 H 0.6660 0.5646 -0.3250 0.033 Uiso 1 1 calc R
C92 C 0.4296(5) 0.4429(3) -0.3214(2) 0.0320(11) Uani 1 1 d .
H92 H 0.4320 0.4190 -0.3651 0.038 Uiso 1 1 calc R
C93 C 0.3059(5) 0.4206(4) -0.2907(3) 0.0447(14) Uani 1 1 d .
H93A H 0.2991 0.4451 -0.2483 0.067 Uiso 1 1 calc GR
H93B H 0.2996 0.3532 -0.2876 0.067 Uiso 1 1 calc GR
H93C H 0.2401 0.4491 -0.3166 0.067 Uiso 1 1 calc GR
C94 C 0.5326(5) 0.3896(3) -0.2850(3) 0.0376(12) Uani 1 1 d .
H94A H 0.6106 0.3974 -0.3078 0.056 Uiso 1 1 calc GR
H94B H 0.5167 0.3236 -0.2813 0.056 Uiso 1 1 calc GR
H94C H 0.5362 0.4138 -0.2427 0.056 Uiso 1 1 calc GR
C95 C 0.6475(6) 0.5447(4) -0.4203(3) 0.0455(14) Uani 1 1 d .
H95A H 0.6267 0.4797 -0.4165 0.068 Uiso 1 1 calc GR
H95B H 0.7356 0.5475 -0.4283 0.068 Uiso 1 1 calc GR
H95C H 0.6037 0.5763 -0.4556 0.068 Uiso 1 1 calc GR
C96 C 0.6351(5) 0.6953(3) -0.3652(3) 0.0379(12) Uani 1 1 d .
H96A H 0.5855 0.7250 -0.3990 0.057 Uiso 1 1 calc GR
H96B H 0.7218 0.7018 -0.3758 0.057 Uiso 1 1 calc GR
H96C H 0.6139 0.7249 -0.3253 0.057 Uiso 1 1 calc GR
C97 C 0.3118(5) 0.5826(4) -0.4411(2) 0.0411(13) Uani 1 1 d .
H97A H 0.3893 0.5727 -0.4647 0.062 Uiso 1 1 calc GR
H97B H 0.2534 0.6191 -0.4677 0.062 Uiso 1 1 calc GR
H97C H 0.2792 0.5224 -0.4290 0.062 Uiso 1 1 calc GR
C98 C 0.2116(5) 0.6614(4) -0.3471(3) 0.0400(13) Uani 1 1 d .
H98A H 0.1718 0.6049 -0.3330 0.060 Uiso 1 1 calc GR
H98B H 0.1585 0.6986 -0.3762 0.060 Uiso 1 1 calc GR
H98C H 0.2269 0.6975 -0.3105 0.060 Uiso 1 1 calc GR
C99 C -0.0571(4) 0.5943(3) 0.1455(2) 0.0297(11) Uani 1 1 d .
H99 H -0.1164 0.5800 0.1809 0.036 Uiso 1 1 calc R
C100 C 0.0836(5) 0.7245(3) 0.2302(2) 0.0307(11) Uani 1 1 d .
H100 H 0.1542 0.7171 0.2591 0.037 Uiso 1 1 calc R
C101 C 0.1607(4) 0.5134(3) 0.2283(2) 0.0297(11) Uani 1 1 d .
H101 H 0.2196 0.5374 0.2577 0.036 Uiso 1 1 calc R
C102 C 0.0647(5) 0.4651(4) 0.2701(3) 0.0412(13) Uani 1 1 d .
H10A H 0.0243 0.5097 0.2986 0.062 Uiso 1 1 calc GR
H10B H 0.1046 0.4138 0.2951 0.062 Uiso 1 1 calc GR
H10C H 0.0040 0.4409 0.2433 0.062 Uiso 1 1 calc GR
C103 C 0.2344(5) 0.4424(4) 0.1878(3) 0.0417(13) Uani 1 1 d .
H10D H 0.1813 0.4194 0.1564 0.063 Uiso 1 1 calc GR
H10E H 0.2660 0.3904 0.2151 0.063 Uiso 1 1 calc GR
H10F H 0.3026 0.4723 0.1661 0.063 Uiso 1 1 calc GR
C104 C -0.0306(6) 0.7305(4) 0.2729(3) 0.0485(15) Uani 1 1 d .
H10G H -0.1028 0.7409 0.2469 0.073 Uiso 1 1 calc GR
H10H H -0.0262 0.7820 0.3011 0.073 Uiso 1 1 calc GR
H10I H -0.0361 0.6723 0.2983 0.073 Uiso 1 1 calc GR
C105 C 0.0982(5) 0.8166(3) 0.1918(3) 0.0386(12) Uani 1 1 d .
H10J H 0.1763 0.8135 0.1680 0.058 Uiso 1 1 calc GR
H10K H 0.0964 0.8677 0.2207 0.058 Uiso 1 1 calc GR
H10L H 0.0313 0.8271 0.1623 0.058 Uiso 1 1 calc GR
C106 C -0.1092(5) 0.6791(4) 0.1075(3) 0.0426(14) Uani 1 1 d .
H10M H -0.1250 0.7308 0.1356 0.064 Uiso 1 1 calc GR
H10N H -0.1856 0.6644 0.0886 0.064 Uiso 1 1 calc GR
H10O H -0.0504 0.6966 0.0740 0.064 Uiso 1 1 calc GR
C107 C -0.0455(5) 0.5110(4) 0.1028(3) 0.0420(14) Uani 1 1 d .
H10P H 0.0097 0.5246 0.0667 0.063 Uiso 1 1 calc GR
H10Q H -0.1261 0.4992 0.0874 0.063 Uiso 1 1 calc GR
H10R H -0.0127 0.4562 0.1271 0.063 Uiso 1 1 calc GR
C136 C 0.2879(4) 0.7426(3) -0.04179(19) 0.0177(9) Uani 1 1 d .
C137 C 0.3290(4) 0.7389(3) -0.1066(2) 0.0183(9) Uani 1 1 d .
C138 C 0.3250(4) 0.8204(3) -0.1440(2) 0.0203(9) Uani 1 1 d .
H138 H 0.3544 0.8186 -0.1866 0.024 Uiso 1 1 calc R
C139 C 0.2424(4) 0.8265(3) -0.0182(2) 0.0206(9) Uani 1 1 d .
H139 H 0.2142 0.8282 0.0247 0.025 Uiso 1 1 calc R
C140 C 0.2370(4) 0.9086(3) -0.0562(2) 0.0223(9) Uani 1 1 d .
C141 C 0.2787(4) 0.9051(3) -0.1207(2) 0.0209(9) Uani 1 1 d .
C142 C 0.2719(4) 0.9887(3) -0.1589(2) 0.0240(10) Uani 1 1 d .
H142 H 0.2982 0.9876 -0.2021 0.029 Uiso 1 1 calc R
C143 C 0.1909(4) 0.9948(3) -0.0327(2) 0.0257(10) Uani 1 1 d .
H143 H 0.1620 0.9974 0.0100 0.031 Uiso 1 1 calc R
C144 C 0.1875(4) 1.0736(3) -0.0705(2) 0.0282(10) Uani 1 1 d .
H144 H 0.1578 1.1309 -0.0539 0.034 Uiso 1 1 calc R
C145 C 0.2285(4) 1.0704(3) -0.1347(2) 0.0287(11) Uani 1 1 d .
H145 H 0.2256 1.1255 -0.1610 0.034 Uiso 1 1 calc R
Cl1 Cl 0.05229(13) 0.08490(9) 0.14113(7) 0.0474(4) Uani 1 1 d D
Cl2 Cl -0.05675(15) 0.26170(11) 0.18327(8) 0.0569(4) Uani 1 1 d D
Cl3 Cl 0.07695(14) 0.25301(11) 0.06279(7) 0.0539(4) Uani 1 1 d D
C301 C 0.0613(6) 0.2074(4) 0.1417(3) 0.0577(17) Uani 1 1 d D
H301 H 0.1381 0.2190 0.1634 0.069 Uiso 1 1 calc R
Cl4 Cl 0.46165(14) 0.77033(12) 0.44916(9) 0.0651(5) Uani 1 1 d D
Cl5 Cl 0.23052(16) 0.84354(10) 0.49962(7) 0.0551(4) Uani 1 1 d D
Cl6 Cl 0.23797(13) 0.73120(10) 0.39096(7) 0.0474(4) Uani 1 1 d D
C302 C 0.3145(5) 0.8146(4) 0.4301(2) 0.0404(13) Uani 1 1 d D
H302 H 0.3206 0.8714 0.4017 0.048 Uiso 1 1 calc R
Cl7 Cl 0.05143(19) 0.30421(19) 0.46455(10) 0.0935(7) Uani 1 1 d D
Cl8 Cl 0.0279(2) 0.42061(12) 0.56891(9) 0.0768(5) Uani 1 1 d D
Cl9 Cl 0.2181(2) 0.2768(2) 0.56852(11) 0.1090(9) Uani 1 1 d D
C303 C 0.0683(7) 0.3097(6) 0.5453(4) 0.081(2) Uani 1 1 d D
H303 H 0.0117 0.2662 0.5673 0.097 Uiso 1 1 calc R

loop_
_atom_site_aniso_label
_atom_site_aniso_U_11
_atom_site_aniso_U_22
_atom_site_aniso_U_33
_atom_site_aniso_U_23
_atom_site_aniso_U_13
_atom_site_aniso_U_12
Si88 0.0258(6) 0.0267(6) 0.0118(6) 0.0011(5) -0.0003(5) -0.0018(5)
Si89 0.0322(6) 0.0205(6) 0.0105(6) -0.0003(4) 0.0000(5) 0.0004(5)
O28 0.0454(19) 0.0203(16) 0.0138(16) 0.0000(12) 0.0046(14) 0.0073(13)
O29 0.0418(18) 0.0195(15) 0.0137(16) 0.0044(12) 0.0053(14) 0.0009(13)
N33 0.0250(18) 0.0169(17) 0.0094(18) -0.0006(13) 0.0006(14) 0.0016(14)
N62 0.0233(18) 0.0157(17) 0.0119(18) 0.0025(14) -0.0030(14) -0.0006(13)
N63 0.0244(18) 0.0171(17) 0.0120(18) 0.0003(14) -0.0040(15) 0.0002(14)
N66 0.036(2) 0.0161(17) 0.0063(17) 0.0021(13) 0.0026(15) 0.0018(14)
N67 0.034(2) 0.0172(18) 0.0092(18) 0.0012(14) 0.0014(15) 0.0028(14)
C0AA 0.043(3) 0.051(3) 0.049(4) -0.005(3) -0.009(3) -0.009(3)
C1 0.021(2) 0.018(2) 0.011(2) 0.0004(16) -0.0012(16) -0.0004(16)
C2 0.023(2) 0.016(2) 0.012(2) -0.0012(16) -0.0030(17) 0.0019(16)
C3 0.021(2) 0.017(2) 0.012(2) 0.0034(16) -0.0054(17) -0.0022(16)
C4 0.024(2) 0.014(2) 0.013(2) 0.0014(16) -0.0040(17) -0.0017(16)
C5 0.021(2) 0.017(2) 0.012(2) 0.0017(16) -0.0029(17) -0.0019(16)
C14 0.019(2) 0.019(2) 0.014(2) 0.0016(16) -0.0037(17) -0.0011(16)
C15 0.020(2) 0.020(2) 0.011(2) 0.0041(16) -0.0022(17) -0.0008(16)
C16 0.021(2) 0.021(2) 0.009(2) 0.0019(16) -0.0024(16) -0.0026(16)
C17 0.018(2) 0.018(2) 0.012(2) 0.0014(16) -0.0038(16) -0.0044(16)
C18 0.019(2) 0.018(2) 0.010(2) -0.0003(16) -0.0027(16) -0.0015(15)
C19 0.021(2) 0.017(2) 0.010(2) 0.0004(16) -0.0046(16) -0.0021(16)
C20 0.019(2) 0.018(2) 0.013(2) 0.0019(16) -0.0028(17) -0.0020(16)
C24 0.023(2) 0.021(2) 0.014(2) 0.0028(17) -0.0050(17) -0.0007(17)
C25 0.024(2) 0.020(2) 0.016(2) 0.0009(18) -0.0029(18) 0.0008(17)
C34 0.032(2) 0.015(2) 0.006(2) 0.0039(15) -0.0003(17) 0.0001(16)
C35 0.030(2) 0.020(2) 0.012(2) 0.0024(16) -0.0030(18) 0.0016(17)
C36 0.037(3) 0.024(2) 0.011(2) 0.0029(17) -0.0046(19) -0.0002(18)
C37 0.043(3) 0.029(2) 0.012(2) 0.0018(18) -0.003(2) 0.003(2)
C38 0.040(3) 0.028(2) 0.013(2) 0.0000(18) 0.006(2) 0.0055(19)
C39 0.027(2) 0.020(2) 0.015(2) 0.0046(17) 0.0030(18) 0.0033(17)
C52 0.027(2) 0.041(3) 0.018(2) -0.001(2) 0.0005(19) 0.003(2)
C53 0.028(2) 0.030(2) 0.012(2) 0.0019(18) -0.0024(18) -0.0005(18)
C54 0.040(3) 0.046(3) 0.043(3) 0.014(3) 0.005(3) 0.012(2)
C55 0.038(3) 0.052(3) 0.027(3) -0.004(2) 0.001(2) -0.013(2)
C56 0.038(3) 0.048(3) 0.050(4) 0.001(3) -0.008(3) 0.013(2)
C64 0.023(2) 0.017(2) 0.011(2) 0.0034(16) -0.0028(17) -0.0004(16)
C65 0.023(2) 0.019(2) 0.012(2) 0.0013(16) -0.0028(17) -0.0003(16)
C68 0.023(2) 0.019(2) 0.010(2) 0.0016(16) -0.0017(17) 0.0011(16)
C69 0.024(2) 0.017(2) 0.010(2) 0.0019(16) -0.0009(17) -0.0012(16)
C70 0.024(2) 0.020(2) 0.009(2) 0.0002(16) -0.0023(17) -0.0002(16)
C71 0.022(2) 0.019(2) 0.013(2) 0.0030(16) -0.0032(17) -0.0010(16)
C72 0.026(2) 0.013(2) 0.019(2) 0.0034(17) -0.0052(18) 0.0017(16)
C73 0.029(2) 0.019(2) 0.013(2) 0.0035(17) -0.0013(18) 0.0018(17)
C74 0.025(2) 0.014(2) 0.018(3) -0.0010(17) -0.0028(18) 0.0012(16)
C75 0.032(2) 0.017(2) 0.015(2) 0.0017(17) -0.0014(19) 0.0011(17)
C90 0.039(3) 0.029(2) 0.016(2) 0.0009(19) -0.004(2) -0.003(2)
C91 0.034(3) 0.025(2) 0.022(3) -0.0008(19) 0.004(2) 0.0016(19)
C92 0.045(3) 0.027(2) 0.025(3) -0.002(2) -0.001(2) -0.007(2)
C93 0.052(3) 0.036(3) 0.047(4) 0.004(3) 0.001(3) -0.011(2)
C94 0.050(3) 0.026(3) 0.036(3) 0.002(2) 0.004(3) 0.002(2)
C95 0.058(4) 0.040(3) 0.038(3) -0.012(2) 0.023(3) -0.010(3)
C96 0.047(3) 0.031(3) 0.035(3) -0.001(2) 0.006(2) -0.008(2)
C97 0.060(4) 0.043(3) 0.022(3) -0.004(2) -0.012(3) 0.000(3)
C98 0.039(3) 0.045(3) 0.036(3) -0.001(2) -0.005(2) 0.004(2)
C99 0.025(2) 0.034(3) 0.030(3) -0.001(2) -0.003(2) -0.0036(19)
C100 0.039(3) 0.031(3) 0.023(3) -0.005(2) 0.002(2) -0.004(2)
C101 0.035(3) 0.035(3) 0.019(3) 0.007(2) -0.006(2) -0.003(2)
C102 0.054(3) 0.041(3) 0.027(3) 0.014(2) 0.003(3) -0.004(2)
C103 0.050(3) 0.038(3) 0.035(3) 0.009(2) -0.002(3) 0.013(2)
C104 0.072(4) 0.037(3) 0.036(3) -0.011(2) 0.022(3) -0.009(3)
C105 0.049(3) 0.029(3) 0.038(3) -0.007(2) 0.007(3) -0.006(2)
C106 0.040(3) 0.041(3) 0.047(4) 0.000(3) -0.018(3) 0.003(2)
C107 0.048(3) 0.036(3) 0.044(3) -0.005(2) -0.021(3) -0.005(2)
C136 0.020(2) 0.020(2) 0.013(2) 0.0010(16) -0.0045(17) 0.0000(16)
C137 0.021(2) 0.019(2) 0.015(2) 0.0004(17) -0.0021(17) -0.0016(16)
C138 0.025(2) 0.023(2) 0.013(2) 0.0033(17) -0.0005(18) -0.0001(17)
C139 0.026(2) 0.023(2) 0.013(2) 0.0009(17) 0.0005(18) -0.0023(17)
C140 0.027(2) 0.019(2) 0.021(2) 0.0025(18) -0.0016(19) -0.0009(17)
C141 0.024(2) 0.019(2) 0.019(2) 0.0027(17) -0.0036(18) -0.0009(17)
C142 0.029(2) 0.022(2) 0.020(2) 0.0041(18) 0.0003(19) 0.0001(18)
C143 0.033(2) 0.025(2) 0.018(2) -0.0015(18) 0.0025(19) 0.0013(19)
C144 0.039(3) 0.019(2) 0.025(3) -0.0012(19) -0.004(2) 0.0072(19)
C145 0.036(3) 0.020(2) 0.029(3) 0.0064(19) 0.000(2) 0.0034(19)
Cl1 0.0482(8) 0.0426(7) 0.0523(9) 0.0021(6) -0.0160(7) -0.0058(6)
Cl2 0.0595(9) 0.0559(9) 0.0554(10) -0.0043(7) 0.0025(8) -0.0048(7)
Cl3 0.0610(9) 0.0631(9) 0.0363(8) 0.0116(7) -0.0053(7) -0.0013(7)
C301 0.064(4) 0.052(4) 0.054(4) 0.016(3) 0.001(3) 0.002(3)
Cl4 0.0482(9) 0.0739(11) 0.0724(12) 0.0280(9) -0.0178(8) -0.0125(7)
Cl5 0.0899(12) 0.0429(8) 0.0324(8) 0.0003(6) 0.0017(7) -0.0058(7)
Cl6 0.0550(8) 0.0523(8) 0.0359(8) -0.0068(6) -0.0056(6) -0.0058(6)
C302 0.051(3) 0.041(3) 0.029(3) 0.010(2) -0.007(3) -0.010(2)
Cl7 0.0683(12) 0.157(2) 0.0600(12) -0.0352(13) -0.0050(10) -0.0238(12)
Cl8 0.1014(14) 0.0608(10) 0.0683(12) -0.0048(9) -0.0140(11) 0.0025(9)
Cl9 0.1002(17) 0.154(2) 0.0648(14) -0.0060(13) -0.0087(12) 0.0603(16)
C303 0.084(6) 0.087(6) 0.070(6) -0.005(4) -0.004(4) -0.008(4)

loop_
_atom_type_symbol
_atom_type_description
_atom_type_scat_dispersion_real
_atom_type_scat_dispersion_imag
_atom_type_scat_source
C C 0.0181 0.0091 'International Tables Vol C Tables 4.2.6.8 and 6.1.1.4'
H H 0.0000 0.0000 'International Tables Vol C Tables 4.2.6.8 and 6.1.1.4'
Cl Cl 0.3639 0.7018 'International Tables Vol C Tables 4.2.6.8 and 6.1.1.4'
N N 0.0311 0.0180 'International Tables Vol C Tables 4.2.6.8 and 6.1.1.4'
O O 0.0492 0.0322 'International Tables Vol C Tables 4.2.6.8 and 6.1.1.4'
Si Si 0.2541 0.3302 'International Tables Vol C Tables 4.2.6.8 and 6.1.1.4'

loop_
_exptl_crystal_face_index_h
_exptl_crystal_face_index_k
_exptl_crystal_face_index_l
_exptl_crystal_face_perp_dist
_exptl_oxdiff_crystal_face_indexfrac_h
_exptl_oxdiff_crystal_face_indexfrac_k
_exptl_oxdiff_crystal_face_indexfrac_l
_exptl_oxdiff_crystal_face_x
_exptl_oxdiff_crystal_face_y
_exptl_oxdiff_crystal_face_z
1 5 -11 0.0197 1.0065 5.0044 -11.0080 0.0220 0.2672 -0.9558
7 1 2 0.0311 6.9995 0.9958 2.0208 0.9881 0.0389 -0.0369
-7 -1 -2 0.0311 -6.9995 -0.9958 -2.0208 -0.9881 -0.0389 0.0369
1 -7 -9 0.0443 1.0007 -6.9962 -9.0016 0.0529 -0.9052 -0.4019
-1 7 9 0.0566 -1.0007 6.9962 9.0016 -0.0529 0.9052 0.4019
-1 -5 11 0.0197 -1.0065 -5.0044 11.0080 -0.0220 -0.2672 0.9558

loop_
_geom_angle_atom_site_label_1
_geom_angle_atom_site_label_2
_geom_angle_atom_site_label_3
_geom_angle
_geom_angle_site_symmetry_1
_geom_angle_site_symmetry_3
C75 Si88 C99 104.2(2) . .
C75 Si88 C100 107.2(2) . .
C75 Si88 C101 108.8(2) . .
C100 Si88 C99 113.2(2) . .
C100 Si88 C101 110.9(2) . .
C101 Si88 C99 112.2(2) . .
C73 Si89 C90 107.7(2) . .
C73 Si89 C91 107.5(2) . .
C73 Si89 C92 106.2(2) . .
C90 Si89 C92 112.7(2) . .
C91 Si89 C90 112.3(2) . .
C91 Si89 C92 110.2(2) . .
C24 N33 C25 124.9(3) . .
C24 N33 C34 117.3(3) . .
C25 N33 C34 117.3(3) . .
C65 N62 C4 116.3(3) . .
C64 N63 C5 116.3(3) . .
C65 N66 H66 118.3 . .
C65 N66 C69 123.3(3) . .
C69 N66 H66 118.3 . .
C64 N67 H67 118.1 . .
C64 N67 C68 123.7(4) . .
C68 N67 H67 118.1 . .
H0AA C0AA H0AB 109.5 . .
H0AA C0AA H0AC 109.5 . .
H0AB C0AA H0AC 109.5 . .
C52 C0AA H0AA 109.5 . .
C52 C0AA H0AB 109.5 . .
C52 C0AA H0AC 109.5 . .
C2 C1 C17 120.7(4) . .
C2 C1 C24 119.3(4) . .
C17 C1 C24 119.9(3) . .
C1 C2 H2 119.7 . .
C1 C2 C3 120.6(4) . .
C3 C2 H2 119.7 . .
C2 C3 C4 121.5(4) . .
C2 C3 C19 120.2(4) . .
C19 C3 C4 118.3(4) . .
N62 C4 C3 117.2(4) . .
N62 C4 C5 121.5(3) . .
C5 C4 C3 121.3(4) . .
N63 C5 C4 121.6(4) . .
N63 C5 C14 118.0(4) . 2_655
C4 C5 C14 120.4(4) . 2_655
C15 C14 C5 121.7(4) . 2_655
C15 C14 C20 120.1(4) . 2_655
C20 C14 C5 118.2(4) 2_655 2_655
C14 C15 H15 119.5 . .
C16 C15 C14 121.0(4) . .
C16 C15 H15 119.5 . .
C15 C16 C17 120.0(4) . .
C15 C16 C25 119.9(4) . .
C17 C16 C25 120.0(4) . .
C1 C17 C16 120.9(4) . .
C18 C17 C1 119.2(4) . .
C18 C17 C16 119.9(4) . .
C17 C18 C19 120.1(3) . .
C17 C18 C20 119.5(4) . 2_655
C20 C18 C19 120.5(4) 2_655 .
C3 C19 C18 119.2(4) . .
C3 C19 C20 120.6(4) . .
C20 C19 C18 120.2(4) . .
C14 C20 C18 119.4(4) 2_655 2_655
C14 C20 C19 121.2(4) 2_655 .
C18 C20 C19 119.4(4) 2_655 .
O28 C24 N33 119.9(4) . .
O28 C24 C1 122.9(4) . .
N33 C24 C1 117.2(3) . .
O29 C25 N33 119.6(4) . .
O29 C25 C16 123.8(4) . .
N33 C25 C16 116.6(3) . .
C35 C34 N33 117.4(4) . .
C35 C34 C39 122.8(4) . .
C39 C34 N33 119.8(4) . .
C34 C35 C36 117.2(4) . .
C34 C35 C53 122.9(4) . .
C36 C35 C53 119.9(4) . .
C35 C36 H36 119.3 . .
C37 C36 C35 121.5(4) . .
C37 C36 H36 119.3 . .
C36 C37 H37 119.9 . .
C36 C37 C38 120.3(4) . .
C38 C37 H37 119.9 . .
C37 C38 H38 119.4 . .
C37 C38 C39 121.2(4) . .
C39 C38 H38 119.4 . .
C34 C39 C52 123.2(4) . .
C38 C39 C34 117.0(4) . .
C38 C39 C52 119.9(4) . .
C0AA C52 H52 107.9 . .
C39 C52 C0AA 111.4(4) . .
C39 C52 H52 107.9 . .
C39 C52 C56 111.0(4) . .
C56 C52 C0AA 110.5(4) . .
C56 C52 H52 107.9 . .
C35 C53 H53 107.1 . .
C35 C53 C54 111.6(4) . .
C54 C53 H53 107.1 . .
C55 C53 C35 111.4(4) . .
C55 C53 H53 107.1 . .
C55 C53 C54 112.4(4) . .
C53 C54 H54A 109.5 . .
C53 C54 H54B 109.5 . .
C53 C54 H54C 109.5 . .
H54A C54 H54B 109.5 . .
H54A C54 H54C 109.5 . .
H54B C54 H54C 109.5 . .
C53 C55 H55A 109.5 . .
C53 C55 H55B 109.5 . .
C53 C55 H55C 109.5 . .
H55A C55 H55B 109.5 . .
H55A C55 H55C 109.5 . .
H55B C55 H55C 109.5 . .
C52 C56 H56A 109.5 . .
C52 C56 H56B 109.5 . .
C52 C56 H56C 109.5 . .
H56A C56 H56B 109.5 . .
H56A C56 H56C 109.5 . .
H56B C56 H56C 109.5 . .
N63 C64 N67 120.1(4) . .
N63 C64 C65 121.5(4) . .
N67 C64 C65 118.4(3) . .
N62 C65 N66 119.0(4) . .
N62 C65 C64 122.8(4) . .
N66 C65 C64 118.3(4) . .
N67 C68 C69 117.7(4) . .
C71 C68 N67 121.5(4) . .
C71 C68 C69 120.7(4) . .
N66 C69 C68 118.6(3) . .
C70 C69 N66 120.3(4) . .
C70 C69 C68 121.1(4) . .
C69 C70 C74 117.4(4) . .
C69 C70 C136 119.9(4) . .
C74 C70 C136 122.6(4) . .
C68 C71 C72 117.4(4) . .
C68 C71 C137 119.8(4) . .
C72 C71 C137 122.6(4) . .
C73 C72 C71 170.8(4) . .
C72 C73 Si89 172.7(4) . .
C75 C74 C70 172.0(4) . .
C74 C75 Si88 166.7(4) . .
Si89 C90 H90 106.3 . .
C97 C90 Si89 111.7(3) . .
C97 C90 H90 106.3 . .
C98 C90 Si89 114.8(3) . .
C98 C90 H90 106.3 . .
C98 C90 C97 110.9(4) . .
Si89 C91 H91 106.7 . .
C95 C91 Si89 113.1(3) . .
C95 C91 H91 106.7 . .
C96 C91 Si89 113.3(3) . .
C96 C91 H91 106.7 . .
C96 C91 C95 109.8(4) . .
Si89 C92 H92 107.2 . .
C93 C92 Si89 112.7(3) . .
C93 C92 H92 107.2 . .
C93 C92 C94 109.6(4) . .
C94 C92 Si89 112.7(3) . .
C94 C92 H92 107.2 . .
C92 C93 H93A 109.5 . .
C92 C93 H93B 109.5 . .
C92 C93 H93C 109.5 . .
H93A C93 H93B 109.5 . .
H93A C93 H93C 109.5 . .
H93B C93 H93C 109.5 . .
C92 C94 H94A 109.5 . .
C92 C94 H94B 109.5 . .
C92 C94 H94C 109.5 . .
H94A C94 H94B 109.5 . .
H94A C94 H94C 109.5 . .
H94B C94 H94C 109.5 . .
C91 C95 H95A 109.5 . .
C91 C95 H95B 109.5 . .
C91 C95 H95C 109.5 . .
H95A C95 H95B 109.5 . .
H95A C95 H95C 109.5 . .
H95B C95 H95C 109.5 . .
C91 C96 H96A 109.5 . .
C91 C96 H96B 109.5 . .
C91 C96 H96C 109.5 . .
H96A C96 H96B 109.5 . .
H96A C96 H96C 109.5 . .
H96B C96 H96C 109.5 . .
C90 C97 H97A 109.5 . .
C90 C97 H97B 109.5 . .
C90 C97 H97C 109.5 . .
H97A C97 H97B 109.5 . .
H97A C97 H97C 109.5 . .
H97B C97 H97C 109.5 . .
C90 C98 H98A 109.5 . .
C90 C98 H98B 109.5 . .
C90 C98 H98C 109.5 . .
H98A C98 H98B 109.5 . .
H98A C98 H98C 109.5 . .
H98B C98 H98C 109.5 . .
Si88 C99 H99 108.0 . .
C106 C99 Si88 111.2(3) . .
C106 C99 H99 108.0 . .
C106 C99 C107 109.1(4) . .
C107 C99 Si88 112.4(3) . .
C107 C99 H99 108.0 . .
Si88 C100 H100 106.0 . .
C104 C100 Si88 112.6(3) . .
C104 C100 H100 106.0 . .
C104 C100 C105 110.8(4) . .
C105 C100 Si88 114.6(3) . .
C105 C100 H100 106.0 . .
Si88 C101 H101 106.4 . .
C102 C101 Si88 112.6(3) . .
C102 C101 H101 106.4 . .
C102 C101 C103 110.4(4) . .
C103 C101 Si88 114.0(3) . .
C103 C101 H101 106.4 . .
C101 C102 H10A 109.5 . .
C101 C102 H10B 109.5 . .
C101 C102 H10C 109.5 . .
H10A C102 H10B 109.5 . .
H10A C102 H10C 109.5 . .
H10B C102 H10C 109.5 . .
C101 C103 H10D 109.5 . .
C101 C103 H10E 109.5 . .
C101 C103 H10F 109.5 . .
H10D C103 H10E 109.5 . .
H10D C103 H10F 109.5 . .
H10E C103 H10F 109.5 . .
C100 C104 H10G 109.5 . .
C100 C104 H10H 109.5 . .
C100 C104 H10I 109.5 . .
H10G C104 H10H 109.5 . .
H10G C104 H10I 109.5 . .
H10H C104 H10I 109.5 . .
C100 C105 H10J 109.5 . .
C100 C105 H10K 109.5 . .
C100 C105 H10L 109.5 . .
H10J C105 H10K 109.5 . .
H10J C105 H10L 109.5 . .
H10K C105 H10L 109.5 . .
C99 C106 H10M 109.5 . .
C99 C106 H10N 109.5 . .
C99 C106 H10O 109.5 . .
H10M C106 H10N 109.5 . .
H10M C106 H10O 109.5 . .
H10N C106 H10O 109.5 . .
C99 C107 H10P 109.5 . .
C99 C107 H10Q 109.5 . .
C99 C107 H10R 109.5 . .
H10P C107 H10Q 109.5 . .
H10P C107 H10R 109.5 . .
H10Q C107 H10R 109.5 . .
C137 C136 C70 119.5(4) . .
C139 C136 C70 120.7(4) . .
C139 C136 C137 119.8(4) . .
C136 C137 C71 118.8(4) . .
C138 C137 C71 122.5(4) . .
C138 C137 C136 118.7(4) . .
C137 C138 H138 119.0 . .
C137 C138 C141 122.0(4) . .
C141 C138 H138 119.0 . .
C136 C139 H139 119.2 . .
C136 C139 C140 121.5(4) . .
C140 C139 H139 119.2 . .
C139 C140 C141 118.8(4) . .
C139 C140 C143 122.2(4) . .
C143 C140 C141 119.1(4) . .
C138 C141 C140 119.3(4) . .
C138 C141 C142 122.5(4) . .
C142 C141 C140 118.2(4) . .
C141 C142 H142 119.4 . .
C145 C142 C141 121.3(4) . .
C145 C142 H142 119.4 . .
C140 C143 H143 119.5 . .
C144 C143 C140 121.0(4) . .
C144 C143 H143 119.5 . .
C143 C144 H144 120.0 . .
C143 C144 C145 120.1(4) . .
C145 C144 H144 120.0 . .
C142 C145 C144 120.4(4) . .
C142 C145 H145 119.8 . .
C144 C145 H145 119.8 . .
Cl1 C301 H301 107.0 . .
Cl2 C301 Cl1 113.4(4) . .
Cl2 C301 Cl3 112.8(3) . .
Cl2 C301 H301 107.0 . .
Cl3 C301 Cl1 109.4(4) . .
Cl3 C301 H301 107.0 . .
Cl4 C302 Cl5 110.0(3) . .
Cl4 C302 Cl6 110.1(3) . .
Cl4 C302 H302 109.3 . .
Cl5 C302 H302 109.3 . .
Cl6 C302 Cl5 109.0(3) . .
Cl6 C302 H302 109.3 . .
Cl7 C303 Cl9 112.5(5) . .
Cl7 C303 H303 108.2 . .
Cl8 C303 Cl7 110.0(5) . .
Cl8 C303 Cl9 109.7(4) . .
Cl8 C303 H303 108.2 . .
Cl9 C303 H303 108.2 . .

loop_
_geom_bond_atom_site_label_1
_geom_bond_atom_site_label_2
_geom_bond_distance
_geom_bond_site_symmetry_2
Si88 C75 1.837(5) .
Si88 C99 1.895(5) .
Si88 C100 1.892(5) .
Si88 C101 1.895(5) .
Si89 C73 1.856(4) .
Si89 C90 1.883(5) .
Si89 C91 1.877(5) .
Si89 C92 1.886(5) .
O28 C24 1.218(5) .
O29 C25 1.210(5) .
N33 C24 1.401(5) .
N33 C25 1.411(5) .
N33 C34 1.457(5) .
N62 C4 1.364(5) .
N62 C65 1.303(5) .
N63 C5 1.374(5) .
N63 C64 1.310(5) .
N66 H66 0.8800 .
N66 C65 1.370(5) .
N66 C69 1.387(5) .
N67 H67 0.8800 .
N67 C64 1.370(5) .
N67 C68 1.388(5) .
C0AA H0AA 0.9800 .
C0AA H0AB 0.9800 .
C0AA H0AC 0.9800 .
C0AA C52 1.528(7) .
C1 C2 1.384(6) .
C1 C17 1.416(5) .
C1 C24 1.474(6) .
C2 H2 0.9500 .
C2 C3 1.404(6) .
C3 C4 1.446(6) .
C3 C19 1.412(6) .
C4 C5 1.392(6) .
C5 C14 1.451(6) 2_655
C14 C5 1.451(6) 2_655
C14 C15 1.403(6) .
C14 C20 1.415(6) 2_655
C15 H15 0.9500 .
C15 C16 1.379(6) .
C16 C17 1.424(6) .
C16 C25 1.479(6) .
C17 C18 1.415(6) .
C18 C19 1.425(6) .
C18 C20 1.424(5) 2_655
C19 C20 1.424(6) .
C20 C14 1.415(6) 2_655
C20 C18 1.424(5) 2_655
C34 C35 1.395(6) .
C34 C39 1.401(6) .
C35 C36 1.403(6) .
C35 C53 1.521(6) .
C36 H36 0.9500 .
C36 C37 1.362(7) .
C37 H37 0.9500 .
C37 C38 1.383(7) .
C38 H38 0.9500 .
C38 C39 1.401(6) .
C39 C52 1.508(6) .
C52 H52 1.0000 .
C52 C56 1.525(7) .
C53 H53 1.0000 .
C53 C54 1.529(6) .
C53 C55 1.518(7) .
C54 H54A 0.9800 .
C54 H54B 0.9800 .
C54 H54C 0.9800 .
C55 H55A 0.9800 .
C55 H55B 0.9800 .
C55 H55C 0.9800 .
C56 H56A 0.9800 .
C56 H56B 0.9800 .
C56 H56C 0.9800 .
C64 C65 1.434(6) .
C68 C69 1.424(6) .
C68 C71 1.381(6) .
C69 C70 1.377(6) .
C70 C74 1.429(6) .
C70 C136 1.437(6) .
C71 C72 1.426(6) .
C71 C137 1.451(6) .
C72 C73 1.210(6) .
C74 C75 1.203(6) .
C90 H90 1.0000 .
C90 C97 1.536(6) .
C90 C98 1.529(7) .
C91 H91 1.0000 .
C91 C95 1.547(7) .
C91 C96 1.523(7) .
C92 H92 1.0000 .
C92 C93 1.534(7) .
C92 C94 1.535(7) .
C93 H93A 0.9800 .
C93 H93B 0.9800 .
C93 H93C 0.9800 .
C94 H94A 0.9800 .
C94 H94B 0.9800 .
C94 H94C 0.9800 .
C95 H95A 0.9800 .
C95 H95B 0.9800 .
C95 H95C 0.9800 .
C96 H96A 0.9800 .
C96 H96B 0.9800 .
C96 H96C 0.9800 .
C97 H97A 0.9800 .
C97 H97B 0.9800 .
C97 H97C 0.9800 .
C98 H98A 0.9800 .
C98 H98B 0.9800 .
C98 H98C 0.9800 .
C99 H99 1.0000 .
C99 C106 1.525(7) .
C99 C107 1.534(7) .
C100 H100 1.0000 .
C100 C104 1.523(7) .
C100 C105 1.542(7) .
C101 H101 1.0000 .
C101 C102 1.534(7) .
C101 C103 1.543(7) .
C102 H10A 0.9800 .
C102 H10B 0.9800 .
C102 H10C 0.9800 .
C103 H10D 0.9800 .
C103 H10E 0.9800 .
C103 H10F 0.9800 .
C104 H10G 0.9800 .
C104 H10H 0.9800 .
C104 H10I 0.9800 .
C105 H10J 0.9800 .
C105 H10K 0.9800 .
C105 H10L 0.9800 .
C106 H10M 0.9800 .
C106 H10N 0.9800 .
C106 H10O 0.9800 .
C107 H10P 0.9800 .
C107 H10Q 0.9800 .
C107 H10R 0.9800 .
C136 C137 1.432(6) .
C136 C139 1.392(6) .
C137 C138 1.388(6) .
C138 H138 0.9500 .
C138 C141 1.401(6) .
C139 H139 0.9500 .
C139 C140 1.402(6) .
C140 C141 1.429(6) .
C140 C143 1.421(6) .
C141 C142 1.422(6) .
C142 H142 0.9500 .
C142 C145 1.362(6) .
C143 H143 0.9500 .
C143 C144 1.361(6) .
C144 H144 0.9500 .
C144 C145 1.420(7) .
C145 H145 0.9500 .
Cl1 C301 1.781(6) .
Cl2 C301 1.714(6) .
Cl3 C301 1.774(6) .
C301 H301 1.0000 .
Cl4 C302 1.753(5) .
Cl5 C302 1.766(6) .
Cl6 C302 1.763(5) .
C302 H302 1.0000 .
Cl7 C303 1.731(8) .
Cl8 C303 1.730(8) .
Cl9 C303 1.762(8) .
C303 H303 1.0000 .

loop_
_geom_torsion_atom_site_label_1
_geom_torsion_atom_site_label_2
_geom_torsion_atom_site_label_3
_geom_torsion_atom_site_label_4
_geom_torsion
_geom_torsion_site_symmetry_1
_geom_torsion_site_symmetry_4
N33 C34 C35 C36 178.7(3) . .
N33 C34 C35 C53 -1.2(6) . .
N33 C34 C39 C38 -178.1(4) . .
N33 C34 C39 C52 3.0(6) . .
N62 C4 C5 N63 -0.7(6) . .
N62 C4 C5 C14 178.9(3) . 2_655
N63 C64 C65 N62 -0.6(6) . .
N63 C64 C65 N66 179.9(4) . .
N66 C69 C70 C74 -4.3(6) . .
N66 C69 C70 C136 179.4(4) . .
N67 C64 C65 N62 179.2(4) . .
N67 C64 C65 N66 -0.3(6) . .
N67 C68 C69 N66 0.7(6) . .
N67 C68 C69 C70 -177.9(4) . .
N67 C68 C71 C72 3.8(6) . .
N67 C68 C71 C137 179.4(4) . .
C1 C2 C3 C4 179.3(4) . .
C1 C2 C3 C19 -1.2(6) . .
C1 C17 C18 C19 0.0(6) . .
C1 C17 C18 C20 178.8(3) . 2_655
C2 C1 C17 C16 179.7(4) . .
C2 C1 C17 C18 0.3(6) . .
C2 C1 C24 O28 4.8(6) . .
C2 C1 C24 N33 -174.4(4) . .
C2 C3 C4 N62 -0.2(6) . .
C2 C3 C4 C5 178.7(4) . .
C2 C3 C19 C18 1.5(6) . .
C2 C3 C19 C20 -178.9(4) . .
C3 C4 C5 N63 -179.6(4) . .
C3 C4 C5 C14 -0.1(6) . 2_655
C3 C19 C20 C14 0.3(6) . 2_655
C3 C19 C20 C18 179.7(3) . 2_655
C4 N62 C65 N66 -179.4(3) . .
C4 N62 C65 C64 1.1(6) . .
C4 C3 C19 C18 -179.0(4) . .
C4 C3 C19 C20 0.6(6) . .
C5 N63 C64 N67 179.7(4) . .
C5 N63 C64 C65 -0.6(6) . .
C5 C14 C15 C16 178.7(4) 2_655 .
C14 C15 C16 C17 0.5(6) . .
C14 C15 C16 C25 -175.6(4) . .
C15 C16 C17 C1 -179.6(4) . .
C15 C16 C17 C18 -0.2(6) . .
C15 C16 C25 O29 -3.3(6) . .
C15 C16 C25 N33 175.1(3) . .
C16 C17 C18 C19 -179.4(4) . .
C16 C17 C18 C20 -0.6(6) . 2_655
C17 C1 C2 C3 0.3(6) . .
C17 C1 C24 O28 -178.1(4) . .
C17 C1 C24 N33 2.7(6) . .
C17 C16 C25 O29 -179.4(4) . .
C17 C16 C25 N33 -1.0(6) . .
C17 C18 C19 C3 -0.9(6) . .
C17 C18 C19 C20 179.5(4) . .
C18 C19 C20 C14 180.0(4) . 2_655
C18 C19 C20 C18 -0.7(6) . 2_655
C19 C3 C4 N62 -179.7(3) . .
C19 C3 C4 C5 -0.7(6) . .
C20 C14 C15 C16 0.1(6) 2_655 .
C20 C18 C19 C3 -179.6(3) 2_655 .
C20 C18 C19 C20 0.7(6) 2_655 .
C24 N33 C25 O29 -174.6(4) . .
C24 N33 C25 C16 6.9(6) . .
C24 N33 C34 C35 -96.4(4) . .
C24 N33 C34 C39 81.5(5) . .
C24 C1 C2 C3 177.4(4) . .
C24 C1 C17 C16 2.6(6) . .
C24 C1 C17 C18 -176.8(4) . .
C25 N33 C24 O28 173.0(4) . .
C25 N33 C24 C1 -7.7(6) . .
C25 N33 C34 C35 76.4(5) . .
C25 N33 C34 C39 -105.7(4) . .
C25 C16 C17 C1 -3.5(6) . .
C25 C16 C17 C18 175.9(4) . .
C34 N33 C24 O28 -14.8(6) . .
C34 N33 C24 C1 164.4(3) . .
C34 N33 C25 O29 13.2(6) . .
C34 N33 C25 C16 -165.3(4) . .
C34 C35 C36 C37 -1.2(6) . .
C34 C35 C53 C54 -113.6(5) . .
C34 C35 C53 C55 119.9(5) . .
C34 C39 C52 C0AA 113.4(5) . .
C34 C39 C52 C56 -122.9(5) . .
C35 C34 C39 C38 -0.4(6) . .
C35 C34 C39 C52 -179.2(4) . .
C35 C36 C37 C38 0.9(7) . .
C36 C35 C53 C54 66.5(5) . .
C36 C35 C53 C55 -60.0(5) . .
C36 C37 C38 C39 -0.4(7) . .
C37 C38 C39 C34 0.1(6) . .
C37 C38 C39 C52 179.0(4) . .
C38 C39 C52 C0AA -65.4(5) . .
C38 C39 C52 C56 58.3(6) . .
C39 C34 C35 C36 0.9(6) . .
C39 C34 C35 C53 -179.0(4) . .
C53 C35 C36 C37 178.7(4) . .
C64 N63 C5 C4 1.2(6) . .
C64 N63 C5 C14 -178.4(3) . 2_655
C64 N67 C68 C69 0.6(6) . .
C64 N67 C68 C71 -177.5(4) . .
C65 N62 C4 C3 178.5(4) . .
C65 N62 C4 C5 -0.4(6) . .
C65 N66 C69 C68 -1.8(6) . .
C65 N66 C69 C70 176.8(4) . .
C68 N67 C64 N63 179.0(4) . .
C68 N67 C64 C65 -0.7(6) . .
C68 C69 C70 C74 174.3(4) . .
C68 C69 C70 C136 -2.0(6) . .
C68 C71 C137 C136 -1.1(6) . .
C68 C71 C137 C138 178.8(4) . .
C69 N66 C65 N62 -177.9(4) . .
C69 N66 C65 C64 1.6(6) . .
C69 C68 C71 C72 -174.3(4) . .
C69 C68 C71 C137 1.4(6) . .
C69 C70 C136 C137 2.2(6) . .
C69 C70 C136 C139 -179.9(4) . .
C70 C136 C137 C71 -0.7(6) . .
C70 C136 C137 C138 179.4(4) . .
C70 C136 C139 C140 -178.7(4) . .
C71 C68 C69 N66 178.8(4) . .
C71 C68 C69 C70 0.2(6) . .
C71 C137 C138 C141 178.2(4) . .
C72 C71 C137 C136 174.3(4) . .
C72 C71 C137 C138 -5.8(6) . .
C73 Si89 C90 C97 -160.5(4) . .
C73 Si89 C90 C98 -33.1(4) . .
C73 Si89 C91 C95 170.4(3) . .
C73 Si89 C91 C96 -63.7(4) . .
C73 Si89 C92 C93 56.8(4) . .
C73 Si89 C92 C94 -67.9(4) . .
C74 C70 C136 C137 -173.8(4) . .
C74 C70 C136 C139 4.0(6) . .
C75 Si88 C99 C106 -62.1(4) . .
C75 Si88 C99 C107 60.5(4) . .
C75 Si88 C100 C104 157.8(4) . .
C75 Si88 C100 C105 29.9(4) . .
C75 Si88 C101 C102 -157.9(3) . .
C75 Si88 C101 C103 -31.1(4) . .
C90 Si89 C91 C95 -71.3(4) . .
C90 Si89 C91 C96 54.5(4) . .
C90 Si89 C92 C93 -60.9(4) . .
C90 Si89 C92 C94 174.5(3) . .
C91 Si89 C90 C97 81.3(4) . .
C91 Si89 C90 C98 -151.3(3) . .
C91 Si89 C92 C93 172.9(4) . .
C91 Si89 C92 C94 48.2(4) . .
C92 Si89 C90 C97 -43.8(4) . .
C92 Si89 C90 C98 83.6(4) . .
C92 Si89 C91 C95 55.1(4) . .
C92 Si89 C91 C96 -179.0(4) . .
C99 Si88 C75 C74 2.6(16) . .
C99 Si88 C100 C104 43.6(5) . .
C99 Si88 C100 C105 -84.4(4) . .
C99 Si88 C101 C102 -43.2(4) . .
C99 Si88 C101 C103 83.6(4) . .
C100 Si88 C75 C74 -117.6(16) . .
C100 Si88 C99 C106 54.0(4) . .
C100 Si88 C99 C107 176.6(4) . .
C100 Si88 C101 C102 84.4(4) . .
C100 Si88 C101 C103 -148.8(4) . .
C101 Si88 C75 C74 122.4(16) . .
C101 Si88 C99 C106 -179.7(4) . .
C101 Si88 C99 C107 -57.0(4) . .
C101 Si88 C100 C104 -83.5(4) . .
C101 Si88 C100 C105 148.6(4) . .
C136 C137 C138 C141 -1.9(6) . .
C136 C139 C140 C141 0.5(6) . .
C136 C139 C140 C143 -179.9(4) . .
C137 C136 C139 C140 -0.8(6) . .
C137 C138 C141 C140 1.5(6) . .
C137 C138 C141 C142 -178.8(4) . .
C138 C141 C142 C145 -178.9(4) . .
C139 C136 C137 C71 -178.6(4) . .
C139 C136 C137 C138 1.5(6) . .
C139 C140 C141 C138 -0.7(6) . .
C139 C140 C141 C142 179.5(4) . .
C139 C140 C143 C144 179.5(4) . .
C140 C141 C142 C145 0.9(6) . .
C140 C143 C144 C145 1.1(7) . .
C141 C140 C143 C144 -0.9(7) . .
C141 C142 C145 C144 -0.7(7) . .
C143 C140 C141 C138 179.6(4) . .
C143 C140 C141 C142 -0.1(6) . .
C143 C144 C145 C142 -0.3(7) . .

loop_
_diffrn_oxdiff_twin_id
_diffrn_oxdiff_twin_ratio
_diffrn_oxdiff_twin_reflns_isolated
_diffrn_oxdiff_twin_reflns_overlapped
1 0.7320 96678 56282
2 0.2680 0 56282

loop_
_twin_individual_id
_twin_individual_twin_matrix_11
_twin_individual_twin_matrix_12
_twin_individual_twin_matrix_13
_twin_individual_twin_matrix_21
_twin_individual_twin_matrix_22
_twin_individual_twin_matrix_23
_twin_individual_twin_matrix_31
_twin_individual_twin_matrix_32
_twin_individual_twin_matrix_33
1 1.0000 0.0000 0.0000 0.0000 1.0000 0.0000 0.0000 0.0000 1.0000
2 1.0030 -0.0275 -0.0054 0.0456 0.9967 -0.0219 0.0162 0.0413 0.9974

loop_
_twin_individual_mass_fraction_refined
0.737(3)
0.263(3)
